data_7719265
loop_
_publ_author_name
'Liu, Cai-Ming'
'Hao, Xiang'
'Zhang, Yi-Quan'

_publ_section_title
;
 Homochiral Dy<sub>2</sub>Zn<sub>2</sub> zero-field single-molecule
 magnets derived from (<i>R</i>)/(<i>S</i>)-2-methoxy-2-phenylacetic
 acids.
;
_journal_issue 36
_journal_name_full 'Dalton transactions (Cambridge, England : 2003)'
_journal_page_first 13522
_journal_page_last 13528
_journal_paper_doi 10.1039/d5dt01609f
_journal_volume 54
_journal_year 2025
_chemical_absolute_configuration syn
_chemical_formula_moiety 'C80 H76 Dy2 N6 O20 Zn2, 2(C3 H7 N O)'
_chemical_formula_sum 'C86 H90 Dy2 N8 O22 Zn2'
_chemical_formula_weight 2043.39
_space_group_crystal_system monoclinic
_space_group_IT_number 4
_space_group_name_Hall 'P 2yb'
_space_group_name_H-M_alt 'P 1 21 1'
_atom_sites_solution_hydrogens mixed
_atom_sites_solution_primary iterative
_audit_creation_date 2025-06-04
_audit_creation_method
;
Olex2 1.3
(compiled 2020.11.12 svn.r5f609507 for OlexSys, GUI svn.r6408)
;
_audit_update_record
;
2025-06-12 deposited with the CCDC.	2025-08-11 downloaded from the CCDC.
;
_cell_angle_alpha 90
_cell_angle_beta 105.6000(8)
_cell_angle_gamma 90
_cell_formula_units_Z 2
_cell_length_a 12.90010(11)
_cell_length_b 16.81720(12)
_cell_length_c 20.47270(16)
_cell_measurement_reflns_used 32757
_cell_measurement_temperature 170.00(10)
_cell_measurement_theta_max 75.3040
_cell_measurement_theta_min 3.4400
_cell_volume 4277.81(6)
_computing_cell_refinement 'CrysAlisPro 1.171.43.114a (Rigaku OD, 2024)'
_computing_data_collection 'CrysAlisPro 1.171.43.114a (Rigaku OD, 2024)'
_computing_data_reduction 'CrysAlisPro 1.171.43.114a (Rigaku OD, 2024)'
_computing_molecular_graphics 'Olex2 1.3 (Dolomanov et al., 2009)'
_computing_publication_material 'Olex2 1.3 (Dolomanov et al., 2009)'
_computing_structure_refinement 'SHELXL 2018/3 (Sheldrick, 2015)'
_computing_structure_solution 'olex2.solve 1.3 (Bourhis et al., 2015)'
_diffrn_ambient_environment N~2~
_diffrn_ambient_temperature 170.00(10)
_diffrn_detector 'Hybrid Pixel Array Detector'
_diffrn_detector_area_resol_mean 10.0000
_diffrn_detector_type HyPix
_diffrn_measured_fraction_theta_full 1.000
_diffrn_measured_fraction_theta_max 0.974
_diffrn_measurement_details
;
List of Runs (angles in degrees, time in seconds):

  # Type    Start    End  Width  t~exp~   \w     \q     \k     \f   Frames
#--------------------------------------------------------------------------
  1  \w    -10.00  29.00   0.50    0.14    --  -46.49  19.00-120.00   78
  2  \w    -23.00  14.00   0.50    0.14    --  -46.49  19.00 -30.00   74
  3  \w    -23.00  29.00   0.50    0.14    --  -46.49  19.00 120.00  104
  4  \w     -9.00  16.00   0.50    0.14    --  -46.49  19.00 150.00   50
  5  \w     65.00  91.00   0.50    0.60    --  103.82 -95.00  90.00   52
  6  \w     34.00 111.00   0.50    0.60    --  103.82-125.00 150.00  154
  7  \w     75.00 102.00   0.50    0.14    --   46.49-151.00-121.00   54
  8  \w     82.00 112.00   0.50    0.60    --  103.82-125.00-180.00   60
  9  \w     45.00  73.00   0.50    0.60    --  103.82-125.00-180.00   56
 10  \w     35.00  96.00   0.50    0.60    --  103.82-125.00-120.00  122
 11  \w     87.00 130.00   0.50    0.60    --  103.82-151.00-121.00   86
 12  \w     34.00 101.00   0.50    0.60    --  103.82-125.00 -60.00  134
 13  \w     18.00  91.00   0.50    0.14    --   46.49-123.00  40.00  146
 14  \w     34.00 112.00   0.50    0.60    --  103.82-125.00  30.00  156
 15  \w     54.00 110.00   0.50    0.60    --  103.82-123.00  40.00  112
 16  \w     35.00  89.00   0.50    0.60    --  103.82 -95.00  60.00  108
 17  \w     33.00  59.00   0.50    0.60    --  103.82 -77.00  30.00   52
 18  \w     32.00  64.00   0.50    0.60    --  103.82 -61.00  90.00   64
 19  \w     39.00  64.00   0.50    0.60    --  103.82 -61.00-150.00   50
 20  \w     42.00  75.00   0.50    0.60    --  103.82 -61.00-180.00   66
 21  \w     90.00 126.00   0.50    0.60    --  103.82  15.00-120.00   72
 22  \w    134.00 178.00   0.50    0.60    --  103.82  15.00-120.00   88
 23  \w     62.00 126.00   0.50    0.60    --  103.82 151.00 -77.00  128
 24  \w     64.00 115.00   0.50    0.14    --   46.49 151.00 -77.00  102
 25  \w     85.00 111.00   0.50    0.60    --  103.82 123.00 121.00   52
 26  \w     24.00 116.00   0.50    0.14    --   46.49  77.00 120.00  184
 27  \w   -103.00 -70.00   0.50    0.14    --  -46.49 151.00 -77.00   66
 28  \w    -89.00 -63.00   0.50    0.60    -- -103.82 125.00-150.00   52
 29  \w   -129.00 -41.00   0.50    0.60    -- -103.82 151.00 -77.00  176
 30  \w   -108.00 -75.00   0.50    0.60    -- -103.82 109.00-101.94   66
 31  \w    -60.00 -35.00   0.50    0.60    -- -103.82 109.00-101.94   50
 32  \w    -95.00 -46.00   0.50    0.60    -- -103.82 125.00  30.00   98
 33  \w    -76.00 -51.00   0.50    0.14    --  -46.49 123.00 121.00   50
 34  \w    -96.00 -71.00   0.50    0.60    -- -103.82 123.00 121.00   50
 35  \w    -66.00 -33.00   0.50    0.60    -- -103.82  61.00 120.00   66
 36  \w    -66.00 -31.00   0.50    0.60    -- -103.82  61.00  90.00   70
 37  \w    -68.00 -35.00   0.50    0.60    -- -103.82  61.00  60.00   66
 38  \w    -95.00 -70.00   0.50    0.60    -- -103.82  77.00   0.00   50
 39  \w   -101.00 -32.00   0.50    0.60    -- -103.82  77.00 -30.00  138
 40  \w   -146.00 -93.00   0.50    0.60    -- -103.82 -15.00 -90.00  106
 41  \w   -116.00 -32.00   0.50    0.14    --  -46.49 -57.00-180.00  168
 42  \w   -122.00 -97.00   0.50    0.60    -- -103.82 -62.00 -41.54   50
 43  \w   -164.00-139.00   0.50    0.60    -- -103.82 -62.00 -41.54   50
 44  \w   -174.00-122.00   0.50    0.60    -- -103.82 -57.00  72.11  104
 45  \w   -117.00 -91.00   0.50    0.60    -- -103.82 -30.00 120.00   52
 46  \w   -170.00 -88.00   0.50    0.60    -- -103.82 -63.00 158.06  164
 47  \w   -173.00-140.00   0.50    0.60    -- -103.82 -30.00 120.00   66
 48  \w   -171.00-104.00   0.50    0.60    -- -103.82 -15.00 -60.00  134
 49  \w   -167.00 -75.00   0.50    0.60    -- -103.82-123.00  40.00  184
 50  \w   -112.00 -58.00   0.50    0.14    --  -46.49-151.00-121.00  108
 51  \w   -134.00-109.00   0.50    0.60    -- -103.82-151.00-121.00   50
;
_diffrn_measurement_device 'four-circle diffractometer'
_diffrn_measurement_device_type 'XtaLAB Synergy R, HyPix'
_diffrn_measurement_method '\w scans'
_diffrn_orient_matrix_type 'CrysAlisPro convention (1999,Acta A55,543-557)'
_diffrn_orient_matrix_UB_11 -0.1132918000
_diffrn_orient_matrix_UB_12 0.0146820000
_diffrn_orient_matrix_UB_13 0.0088539000
_diffrn_orient_matrix_UB_21 0.0137328000
_diffrn_orient_matrix_UB_22 0.0900099000
_diffrn_orient_matrix_UB_23 -0.0091662000
_diffrn_orient_matrix_UB_31 -0.0484074000
_diffrn_orient_matrix_UB_32 -0.0090601000
_diffrn_orient_matrix_UB_33 -0.0770434000
_diffrn_radiation_monochromator mirror
_diffrn_radiation_probe x-ray
_diffrn_radiation_type 'Cu K\a'
_diffrn_radiation_wavelength 1.54184
_diffrn_reflns_av_R_equivalents 0.0546
_diffrn_reflns_av_unetI/netI 0.0498
_diffrn_reflns_Laue_measured_fraction_full 1.000
_diffrn_reflns_Laue_measured_fraction_max 0.974
_diffrn_reflns_limit_h_max 16
_diffrn_reflns_limit_h_min -16
_diffrn_reflns_limit_k_max 21
_diffrn_reflns_limit_k_min -21
_diffrn_reflns_limit_l_max 23
_diffrn_reflns_limit_l_min -25
_diffrn_reflns_number 67781
_diffrn_reflns_point_group_measured_fraction_full 0.988
_diffrn_reflns_point_group_measured_fraction_max 0.942
_diffrn_reflns_theta_full 67.684
_diffrn_reflns_theta_max 76.825
_diffrn_reflns_theta_min 3.454
_diffrn_source 'Rotating-anode X-ray tube'
_diffrn_source_type 'PhotonJet R (Cu) X-ray Source'
_exptl_absorpt_coefficient_mu 10.465
_exptl_absorpt_correction_T_max 1.00000
_exptl_absorpt_correction_T_min 0.82247
_exptl_absorpt_correction_type multi-scan
_exptl_absorpt_process_details
;
CrysAlisPro 1.171.43.114a (Rigaku Oxford Diffraction, 2024)
Empirical absorption correction using spherical harmonics,
implemented in SCALE3 ABSPACK scaling algorithm.
;
_exptl_crystal_colour yellow
_exptl_crystal_colour_primary yellow
_exptl_crystal_density_diffrn 1.586
_exptl_crystal_description cube
_exptl_crystal_F_000 2060
_exptl_crystal_preparation 'Magnetic properties'
_refine_diff_density_max 0.770
_refine_diff_density_min -1.053
_refine_diff_density_rms 0.080
_refine_ls_abs_structure_details
;
 Flack x determined using 6099 quotients [(I+)-(I-)]/[(I+)+(I-)]
 (Parsons, Flack and Wagner, Acta Cryst. B69 (2013) 249-259).
;
_refine_ls_abs_structure_Flack 0.0055(19)
_refine_ls_extinction_method none
_refine_ls_goodness_of_fit_ref 1.009
_refine_ls_hydrogen_treatment constr
_refine_ls_matrix_type full
_refine_ls_number_parameters 1092
_refine_ls_number_reflns 17009
_refine_ls_number_restraints 39
_refine_ls_restrained_S_all 1.009
_refine_ls_R_factor_all 0.0408
_refine_ls_R_factor_gt 0.0353
_refine_ls_shift/su_max 0.001
_refine_ls_shift/su_mean 0.000
_refine_ls_structure_factor_coef Fsqd
_refine_ls_weighting_details 'w=1/[\s^2^(Fo^2^)+(0.0520P)^2^] where P=(Fo^2^+2Fc^2^)/3'
_refine_ls_weighting_scheme calc
_refine_ls_wR_factor_gt 0.0860
_refine_ls_wR_factor_ref 0.0912
_reflns_Friedel_coverage 0.868
_reflns_Friedel_fraction_full 0.975
_reflns_Friedel_fraction_max 0.907
_reflns_number_gt 15198
_reflns_number_total 17009
_reflns_threshold_expression 'I > 2\s(I)'
_cod_data_source_file d5dt01609f2.cif
_cod_data_source_block 1
_cod_depositor_comments 'Adding full bibliography for 7719264--7719265.cif.'
_cod_database_code 7719265
_shelx_shelxl_version_number 2018/3
_chemical_oxdiff_formula CHNOZnDy
_shelx_space_group_comment
;
The symmetry employed for this shelxl refinement is uniquely defined
by the following loop, which should always be used as a source of
symmetry information in preference to the above space-group names.
They are only intended as comments.
;
_reflns_odcompleteness_completeness 99.99
_reflns_odcompleteness_iscentric 1
_reflns_odcompleteness_theta 66.97
_olex2_refinement_description
;
1. Fixed Uiso
 At 1.2 times of:
  All C(H) groups
 At 1.5 times of:
  All C(H,H,H) groups
2. Restrained distances
 N8-C84
 1.33 with sigma of 0.01
 N7-C83
 1.46 with sigma of 0.01
 C81-N7
 1.33 with sigma of 0.01
 N7-C82
 1.46 with sigma of 0.01
 C86-N8
 1.46 with sigma of 0.01
 N8-C85
 1.46 with sigma of 0.01
 C84-O22
 1.25 with sigma of 0.01
 O21-C81
 1.25 with sigma of 0.01
3. Uiso/Uaniso restraints and constraints
Uanis(C81) \\sim Ueq, Uanis(C82) \\sim Ueq, Uanis(C84) \\sim Ueq, Uanis(O21)
\\sim Ueq, Uanis(O22) \\sim Ueq: with sigma of 0.001 and sigma for terminal
atoms of 0.002
4.a Riding coordinates:
 C82(H82A,H82B,H82C), C85(H85A,H85B,H85C), C86(H86A,H86B,H86C)
4.b Ternary CH refined with riding coordinates:
 C58(H58), C67(H67)
4.c Aromatic/amide H refined with riding coordinates:
 C3(H3), C4(H4), C5(H5), C8(H8), C11(H11), C12(H12), C13(H13), C14(H14),
 C17(H17), C18(H18), C19(H19), C22(H22), C25(H25), C26(H26), C27(H27), C28(H28),
  C31(H31), C32(H32), C33(H33), C36(H36), C39(H39), C40(H40), C41(H41),
 C42(H42), C45(H45), C46(H46), C47(H47), C50(H50), C53(H53), C54(H54), C55(H55),
  C56(H56), C60(H60), C61(H61), C62(H62), C63(H63), C64(H64), C69(H69),
 C70(H70), C71(H71), C72(H72), C73(H73), C75(H75), C78(H78), C81(H81), C84(H84)
4.d Idealised Me refined as rotating group:
 C1(H1A,H1B,H1C), C15(H15A,H15B,H15C), C29(H29A,H29B,H29C), C43(H43A,H43B,
 H43C), C65(H65A,H65B,H65C), C74(H74A,H74B,H74C), C76(H76A,H76B,H76C), C77(H77A,
 H77B,H77C), C79(H79A,H79B,H79C), C80(H80A,H80B,H80C), C83(H83A,H83B,H83C)
;
_olex2_submission_special_instructions 'No special instructions were received'
_oxdiff_exptl_absorpt_empirical_details
;
Empirical correction (ABSPACK) includes:
- Absorption correction using spherical harmonics
- Frame scaling
;
_oxdiff_exptl_absorpt_empirical_full_max 1.625
_oxdiff_exptl_absorpt_empirical_full_min 0.613

loop_
_space_group_symop_operation_xyz
'x, y, z'
'-x, y+1/2, -z'

loop_
_atom_site_label
_atom_site_type_symbol
_atom_site_fract_x
_atom_site_fract_y
_atom_site_fract_z
_atom_site_U_iso_or_equiv
_atom_site_adp_type
_atom_site_occupancy
_atom_site_site_symmetry_order
_atom_site_calc_flag
_atom_site_refinement_flags_posn
_atom_site_refinement_flags_adp
_atom_site_refinement_flags_occupancy
_atom_site_disorder_assembly
_atom_site_disorder_group
C1 C 0.9341(13) 0.8891(9) 0.9060(13) 0.159(10) Uani 1 1 d . . . . .
H1A H 0.971443 0.903336 0.952817 0.238 Uiso 1 1 calc R U . . .
H1B H 0.882451 0.930916 0.885967 0.238 Uiso 1 1 calc R U . . .
H1C H 0.986726 0.883379 0.879541 0.238 Uiso 1 1 calc R U . . .
C2 C 0.9393(7) 0.7485(6) 0.9141(5) 0.058(2) Uani 1 1 d . . . . .
C3 C 1.0496(8) 0.7472(7) 0.9318(5) 0.066(3) Uani 1 1 d . . . . .
H3 H 1.088163 0.795923 0.940620 0.079 Uiso 1 1 calc R U . . .
C4 C 1.1061(8) 0.6760(7) 0.9372(5) 0.062(3) Uani 1 1 d . . . . .
H4 H 1.182507 0.675903 0.950494 0.075 Uiso 1 1 calc R U . . .
C5 C 1.0500(6) 0.6059(7) 0.9230(4) 0.052(2) Uani 1 1 d . . . . .
H5 H 1.088111 0.557244 0.924661 0.062 Uiso 1 1 calc R U . . .
C6 C 0.9362(5) 0.6053(6) 0.9059(3) 0.0424(17) Uani 1 1 d . . . . .
C7 C 0.8786(7) 0.6760(5) 0.9016(4) 0.0425(18) Uani 1 1 d . . . . .
C8 C 0.8833(7) 0.5282(5) 0.8911(4) 0.0415(17) Uani 1 1 d . . . . .
H8 H 0.929114 0.483943 0.891191 0.050 Uiso 1 1 calc R U . . .
C9 C 0.7474(6) 0.4326(5) 0.8697(3) 0.0342(15) Uani 1 1 d . . . . .
C10 C 0.6384(5) 0.4188(4) 0.8358(3) 0.0291(14) Uani 1 1 d . . . . .
C11 C 0.5980(6) 0.3421(5) 0.8311(3) 0.0375(16) Uani 1 1 d . . . . .
H11 H 0.524219 0.333072 0.808932 0.045 Uiso 1 1 calc R U . . .
C12 C 0.6636(7) 0.2780(5) 0.8584(4) 0.0441(18) Uani 1 1 d . . . . .
H12 H 0.635020 0.225642 0.853883 0.053 Uiso 1 1 calc R U . . .
C13 C 0.7692(7) 0.2905(5) 0.8916(4) 0.0470(19) Uani 1 1 d . . . . .
H13 H 0.813736 0.246645 0.910287 0.056 Uiso 1 1 calc R U . . .
C14 C 0.8127(6) 0.3676(5) 0.8984(4) 0.0441(19) Uani 1 1 d . . . . .
H14 H 0.885975 0.375818 0.922207 0.053 Uiso 1 1 calc R U . . .
C15 C 0.5946(7) 0.8137(5) 0.8361(5) 0.047(2) Uani 1 1 d . . . . .
H15A H 0.573214 0.842413 0.872081 0.071 Uiso 1 1 calc R U . . .
H15B H 0.577751 0.846085 0.794787 0.071 Uiso 1 1 calc R U . . .
H15C H 0.672181 0.803179 0.850586 0.071 Uiso 1 1 calc R U . . .
C16 C 0.4279(6) 0.7421(5) 0.8163(3) 0.0367(16) Uani 1 1 d . . . . .
C17 C 0.3667(7) 0.8105(5) 0.8087(4) 0.0395(17) Uani 1 1 d . . . . .
H17 H 0.400008 0.861028 0.809908 0.047 Uiso 1 1 calc R U . . .
C18 C 0.2567(7) 0.8050(5) 0.7994(4) 0.049(2) Uani 1 1 d . . . . .
H18 H 0.214208 0.851991 0.793701 0.059 Uiso 1 1 calc R U . . .
C19 C 0.2081(7) 0.7312(5) 0.7983(4) 0.0434(18) Uani 1 1 d . . . . .
H19 H 0.132776 0.728104 0.792969 0.052 Uiso 1 1 calc R U . . .
C20 C 0.2697(6) 0.6602(5) 0.8049(3) 0.0359(15) Uani 1 1 d . . . . .
C21 C 0.3809(6) 0.6672(4) 0.8147(3) 0.0303(14) Uani 1 1 d . . . . .
C22 C 0.2112(6) 0.5865(5) 0.7987(4) 0.0382(17) Uani 1 1 d . . . . .
H22 H 0.136700 0.589518 0.796150 0.046 Uiso 1 1 calc R U . . .
C23 C 0.1911(6) 0.4457(5) 0.7896(3) 0.0351(15) Uani 1 1 d . . . . .
C24 C 0.2380(5) 0.3786(5) 0.7660(3) 0.0329(15) Uani 1 1 d . . . . .
C25 C 0.1820(6) 0.3069(5) 0.7591(3) 0.0364(16) Uani 1 1 d . . . . .
H25 H 0.210921 0.261836 0.742138 0.044 Uiso 1 1 calc R U . . .
C26 C 0.0857(6) 0.2992(5) 0.7760(4) 0.0446(18) Uani 1 1 d . . . . .
H26 H 0.049803 0.249366 0.771227 0.053 Uiso 1 1 calc R U . . .
C27 C 0.0416(7) 0.3647(6) 0.7999(4) 0.049(2) Uani 1 1 d . . . . .
H27 H -0.024230 0.359567 0.812007 0.059 Uiso 1 1 calc R U . . .
C28 C 0.0935(6) 0.4372(5) 0.8062(4) 0.0442(18) Uani 1 1 d . . . . .
H28 H 0.062336 0.481907 0.822037 0.053 Uiso 1 1 calc R U . . .
C29 C 0.0435(12) 0.1099(9) 0.6059(8) 0.107(5) Uani 1 1 d . . . . .
H29A H 0.005678 0.112011 0.641491 0.160 Uiso 1 1 calc R U . . .
H29B H 0.096795 0.066991 0.615884 0.160 Uiso 1 1 calc R U . . .
H29C H -0.008429 0.099987 0.562032 0.160 Uiso 1 1 calc R U . . .
C30 C 0.0361(7) 0.2514(6) 0.5921(4) 0.051(2) Uani 1 1 d . . . . .
C31 C -0.0740(8) 0.2541(7) 0.5742(5) 0.060(3) Uani 1 1 d . . . . .
H31 H -0.113465 0.205735 0.568304 0.071 Uiso 1 1 calc R U . . .
C32 C -0.1299(8) 0.3260(8) 0.5644(5) 0.065(3) Uani 1 1 d . . . . .
H32 H -0.206323 0.326719 0.551327 0.078 Uiso 1 1 calc R U . . .
C33 C -0.0729(6) 0.3952(7) 0.5739(4) 0.055(2) Uani 1 1 d . . . . .
H33 H -0.110383 0.444399 0.567673 0.066 Uiso 1 1 calc R U . . .
C34 C 0.0430(5) 0.3953(6) 0.5931(3) 0.0424(18) Uani 1 1 d . . . . .
C35 C 0.0985(7) 0.3227(6) 0.6003(4) 0.0430(19) Uani 1 1 d . . . . .
C36 C 0.0958(6) 0.4718(5) 0.6044(4) 0.0421(18) Uani 1 1 d . . . . .
H36 H 0.049997 0.516704 0.601244 0.051 Uiso 1 1 calc R U . . .
C37 C 0.2336(5) 0.5666(5) 0.6249(3) 0.0338(15) Uani 1 1 d . . . . .
C38 C 0.3407(5) 0.5799(4) 0.6626(3) 0.0281(14) Uani 1 1 d . . . . .
C39 C 0.3810(6) 0.6563(4) 0.6696(3) 0.0332(15) Uani 1 1 d . . . . .
H39 H 0.453642 0.665273 0.694269 0.040 Uiso 1 1 calc R U . . .
C40 C 0.3162(6) 0.7204(5) 0.6409(4) 0.0388(16) Uani 1 1 d . . . . .
H40 H 0.344168 0.773011 0.646692 0.047 Uiso 1 1 calc R U . . .
C41 C 0.2115(7) 0.7071(5) 0.6040(4) 0.0444(19) Uani 1 1 d . . . . .
H41 H 0.167337 0.750692 0.584219 0.053 Uiso 1 1 calc R U . . .
C42 C 0.1704(6) 0.6314(5) 0.5956(4) 0.0426(18) Uani 1 1 d . . . . .
H42 H 0.098237 0.623059 0.569623 0.051 Uiso 1 1 calc R U . . .
C43 C 0.3871(7) 0.1830(5) 0.6637(5) 0.050(2) Uani 1 1 d . . . . .
H43A H 0.405713 0.156425 0.625842 0.075 Uiso 1 1 calc R U . . .
H43B H 0.309363 0.192678 0.651992 0.075 Uiso 1 1 calc R U . . .
H43C H 0.407938 0.149223 0.704152 0.075 Uiso 1 1 calc R U . . .
C44 C 0.5530(6) 0.2558(4) 0.6842(3) 0.0298(14) Uani 1 1 d . . . . .
C45 C 0.6156(6) 0.1881(5) 0.6916(4) 0.0385(16) Uani 1 1 d . . . . .
H45 H 0.583069 0.137264 0.690223 0.046 Uiso 1 1 calc R U . . .
C46 C 0.7260(7) 0.1942(5) 0.7010(4) 0.0443(18) Uani 1 1 d . . . . .
H46 H 0.769418 0.147744 0.706357 0.053 Uiso 1 1 calc R U . . .
C47 C 0.7719(6) 0.2687(5) 0.7023(4) 0.0436(18) Uani 1 1 d . . . . .
H47 H 0.847450 0.273044 0.709117 0.052 Uiso 1 1 calc R U . . .
C48 C 0.7088(5) 0.3383(4) 0.6939(3) 0.0334(15) Uani 1 1 d . . . . .
C49 C 0.5984(6) 0.3332(4) 0.6845(3) 0.0309(14) Uani 1 1 d . . . . .
C50 C 0.7670(6) 0.4150(5) 0.6995(3) 0.0370(16) Uani 1 1 d . . . . .
H50 H 0.841738 0.412982 0.702553 0.044 Uiso 1 1 calc R U . . .
C51 C 0.7870(6) 0.5544(5) 0.7087(3) 0.0345(15) Uani 1 1 d . . . . .
C52 C 0.7400(5) 0.6205(4) 0.7326(3) 0.0318(14) Uani 1 1 d . . . . .
C53 C 0.7962(6) 0.6927(5) 0.7419(4) 0.0396(16) Uani 1 1 d . . . . .
H53 H 0.767267 0.737395 0.759208 0.048 Uiso 1 1 calc R U . . .
C54 C 0.8946(6) 0.6996(5) 0.7259(4) 0.0460(19) Uani 1 1 d . . . . .
H54 H 0.931964 0.748865 0.732437 0.055 Uiso 1 1 calc R U . . .
C55 C 0.9385(6) 0.6341(5) 0.7001(4) 0.0479(19) Uani 1 1 d . . . . .
H55 H 1.004485 0.639106 0.688251 0.057 Uiso 1 1 calc R U . . .
C56 C 0.8846(6) 0.5625(5) 0.6923(4) 0.0420(17) Uani 1 1 d . . . . .
H56 H 0.914511 0.517849 0.675443 0.050 Uiso 1 1 calc R U . . .
C57 C 0.5211(6) 0.4727(4) 0.9481(3) 0.0348(15) Uani 1 1 d . . . . .
C58 C 0.5256(7) 0.4368(5) 1.0185(3) 0.0417(17) Uani 1 1 d . . . . .
H58 H 0.495443 0.381683 1.011539 0.050 Uiso 1 1 calc R U . . .
C59 C 0.4601(7) 0.4841(5) 1.0555(3) 0.0393(16) Uani 1 1 d . . . . .
C60 C 0.3520(7) 0.5008(6) 1.0260(4) 0.054(2) Uani 1 1 d . . . . .
H60 H 0.319918 0.485795 0.980333 0.065 Uiso 1 1 calc R U . . .
C61 C 0.2908(9) 0.5388(7) 1.0621(5) 0.068(3) Uani 1 1 d . . . . .
H61 H 0.216940 0.549053 1.041018 0.081 Uiso 1 1 calc R U . . .
C62 C 0.3345(9) 0.5623(6) 1.1283(5) 0.060(2) Uani 1 1 d . . . . .
H62 H 0.291313 0.587579 1.153183 0.072 Uiso 1 1 calc R U . . .
C63 C 0.4415(10) 0.5484(6) 1.1574(5) 0.060(3) Uani 1 1 d . . . . .
H63 H 0.473128 0.565250 1.202657 0.072 Uiso 1 1 calc R U . . .
C64 C 0.5051(7) 0.5095(5) 1.1215(4) 0.0456(18) Uani 1 1 d . . . . .
H64 H 0.579324 0.500630 1.142423 0.055 Uiso 1 1 calc R U . . .
C65 C 0.6910(10) 0.3715(8) 1.0366(5) 0.084(4) Uani 1 1 d . . . . .
H65A H 0.767922 0.378103 1.058815 0.127 Uiso 1 1 calc R U . . .
H65B H 0.678618 0.375976 0.987381 0.127 Uiso 1 1 calc R U . . .
H65C H 0.667389 0.319063 1.047754 0.127 Uiso 1 1 calc R U . . .
C66 C 0.4547(6) 0.5232(4) 0.5490(3) 0.0340(15) Uani 1 1 d . . . . .
C67 C 0.4399(7) 0.5535(5) 0.4757(3) 0.0395(17) Uani 1 1 d . . . . .
H67 H 0.363177 0.544608 0.449885 0.047 Uiso 1 1 calc R U . . .
C68 C 0.5115(8) 0.5088(5) 0.4395(4) 0.0452(19) Uani 1 1 d . . . . .
C69 C 0.4700(10) 0.4875(6) 0.3717(4) 0.061(3) Uani 1 1 d . . . . .
H69 H 0.395721 0.494958 0.349879 0.073 Uiso 1 1 calc R U . . .
C70 C 0.5380(13) 0.4554(7) 0.3360(5) 0.073(4) Uani 1 1 d . . . . .
H70 H 0.509078 0.440441 0.289973 0.087 Uiso 1 1 calc R U . . .
C71 C 0.6443(12) 0.4449(7) 0.3654(6) 0.076(4) Uani 1 1 d . . . . .
H71 H 0.689633 0.424511 0.339632 0.091 Uiso 1 1 calc R U . . .
C72 C 0.6865(11) 0.4639(7) 0.4327(6) 0.073(3) Uani 1 1 d . . . . .
H72 H 0.760777 0.455739 0.453965 0.087 Uiso 1 1 calc R U . . .
C73 C 0.6186(9) 0.4955(6) 0.4696(4) 0.059(2) Uani 1 1 d . . . . .
H73 H 0.647437 0.507815 0.516234 0.070 Uiso 1 1 calc R U . . .
C74 C 0.3769(8) 0.6833(6) 0.4797(4) 0.058(2) Uani 1 1 d . . . . .
H74A H 0.365857 0.674534 0.524703 0.086 Uiso 1 1 calc R U . . .
H74B H 0.311160 0.669136 0.444803 0.086 Uiso 1 1 calc R U . . .
H74C H 0.394009 0.739345 0.474846 0.086 Uiso 1 1 calc R U . . .
C75 C 0.5856(8) 0.6842(5) 1.0062(4) 0.049(2) Uani 1 1 d . . . . .
H75 H 0.533218 0.646717 1.011344 0.059 Uiso 1 1 calc R U . . .
C76 C 0.6056(12) 0.7212(9) 1.1228(6) 0.093(5) Uani 1 1 d . . . . .
H76A H 0.665322 0.694689 1.155428 0.139 Uiso 1 1 calc R U . . .
H76B H 0.540002 0.689354 1.116682 0.139 Uiso 1 1 calc R U . . .
H76C H 0.594228 0.773935 1.140019 0.139 Uiso 1 1 calc R U . . .
C77 C 0.7132(9) 0.7861(7) 1.0547(5) 0.065(3) Uani 1 1 d . . . . .
H77A H 0.713955 0.792823 1.007337 0.098 Uiso 1 1 calc R U . . .
H77B H 0.783521 0.766622 1.081292 0.098 Uiso 1 1 calc R U . . .
H77C H 0.697818 0.837249 1.073033 0.098 Uiso 1 1 calc R U . . .
C78 C 0.3969(7) 0.3121(5) 0.4963(4) 0.0465(19) Uani 1 1 d . . . . .
H78 H 0.447864 0.352429 0.495169 0.056 Uiso 1 1 calc R U . . .
C79 C 0.2960(8) 0.1971(6) 0.4452(4) 0.058(2) Uani 1 1 d . . . . .
H79A H 0.227461 0.207803 0.411643 0.087 Uiso 1 1 calc R U . . .
H79B H 0.283958 0.192284 0.490298 0.087 Uiso 1 1 calc R U . . .
H79C H 0.326568 0.147356 0.433646 0.087 Uiso 1 1 calc R U . . .
C80 C 0.4182(10) 0.2659(7) 0.3894(5) 0.071(3) Uani 1 1 d . . . . .
H80A H 0.473817 0.307225 0.398319 0.106 Uiso 1 1 calc R U . . .
H80B H 0.362684 0.278718 0.347659 0.106 Uiso 1 1 calc R U . . .
H80C H 0.450732 0.214436 0.384182 0.106 Uiso 1 1 calc R U . . .
Dy1 Dy 0.62887(3) 0.60700(2) 0.86085(2) 0.03089(10) Uani 1 1 d . . . . .
Dy2 Dy 0.34880(3) 0.38987(2) 0.63820(2) 0.02843(10) Uani 1 1 d . . . . .
N1 N 0.7819(5) 0.5130(4) 0.8781(3) 0.0335(13) Uani 1 1 d . . . . .
N2 N 0.2516(5) 0.5164(4) 0.7963(3) 0.0342(13) Uani 1 1 d . . . . .
N3 N 0.1980(5) 0.4866(4) 0.6182(3) 0.0340(13) Uani 1 1 d . . . . .
N4 N 0.7248(4) 0.4838(4) 0.7005(3) 0.0315(12) Uani 1 1 d . . . . .
N5 N 0.6310(6) 0.7293(5) 1.0586(4) 0.0507(17) Uani 1 1 d . . . . .
N6 N 0.3703(6) 0.2620(4) 0.4453(3) 0.0462(16) Uani 1 1 d . . . . .
O1 O 0.8782(6) 0.8154(4) 0.9054(5) 0.084(3) Uani 1 1 d . . . . .
O2 O 0.7752(4) 0.6793(4) 0.8871(3) 0.0477(14) Uani 1 1 d . . . . .
O3 O 0.5752(3) 0.4817(3) 0.8072(2) 0.0276(9) Uani 1 1 d . . . . .
O4 O 0.5373(4) 0.7399(3) 0.8228(2) 0.0358(11) Uani 1 1 d . . . . .
O5 O 0.4473(3) 0.6051(3) 0.8221(2) 0.0289(9) Uani 1 1 d . . . . .
O6 O 0.3330(3) 0.3860(3) 0.75155(19) 0.0300(9) Uani 1 1 d . . . . .
O7 O 0.4431(4) 0.2573(3) 0.6773(2) 0.0353(11) Uani 1 1 d . . . . .
O8 O 0.5315(3) 0.3936(3) 0.6763(2) 0.0298(9) Uani 1 1 d . . . . .
O9 O 0.6453(3) 0.6129(3) 0.7476(2) 0.0291(9) Uani 1 1 d . . . . .
O10 O 0.0960(6) 0.1832(4) 0.6036(4) 0.0670(19) Uani 1 1 d . . . . .
O11 O 0.2013(4) 0.3181(3) 0.6159(3) 0.0406(12) Uani 1 1 d . . . . .
O12 O 0.4035(3) 0.5163(3) 0.6916(2) 0.0260(9) Uani 1 1 d . . . . .
O13 O 0.5913(4) 0.5219(3) 0.9443(2) 0.0365(11) Uani 1 1 d . . . . .
O14 O 0.4424(4) 0.4490(3) 0.9005(2) 0.0375(11) Uani 1 1 d . . . . .
O15 O 0.6313(5) 0.4320(4) 1.0599(2) 0.0578(16) Uani 1 1 d . . . . .
O16 O 0.3880(4) 0.4714(3) 0.5553(2) 0.0336(10) Uani 1 1 d . . . . .
O17 O 0.5300(4) 0.5522(3) 0.5949(2) 0.0340(10) Uani 1 1 d . . . . .
O18 O 0.4631(4) 0.6352(3) 0.4722(2) 0.0430(12) Uani 1 1 d . . . . .
O19 O 0.6059(7) 0.6870(4) 0.9517(3) 0.0642(19) Uani 1 1 d . . . . .
O20 O 0.3592(6) 0.3096(4) 0.5459(3) 0.0520(15) Uani 1 1 d . . . . .
Zn1 Zn 0.41017(7) 0.48708(5) 0.79999(4) 0.02772(19) Uani 1 1 d . . . . .
Zn2 Zn 0.56693(7) 0.51251(5) 0.69608(4) 0.02719(19) Uani 1 1 d . . . . .
C81 C 0.961(3) 0.562(2) 1.1871(11) 0.266(16) Uani 1 1 d D U . . .
H81 H 1.031603 0.565240 1.216689 0.320 Uiso 1 1 calc R U . . .
C82 C 0.999(2) 0.6377(16) 1.1054(14) 0.190(11) Uani 1 1 d D U . . .
H82A H 1.001652 0.686853 1.131536 0.285 Uiso 1 1 d R U . . .
H82B H 1.065462 0.607253 1.124056 0.285 Uiso 1 1 d R U . . .
H82C H 0.993252 0.650893 1.057916 0.285 Uiso 1 1 d R U . . .
C83 C 0.8354(16) 0.5691(11) 1.0631(8) 0.147(9) Uani 1 1 d D . . . .
H83A H 0.770129 0.554273 1.075982 0.221 Uiso 1 1 calc R U . . .
H83B H 0.856509 0.525393 1.037710 0.221 Uiso 1 1 calc R U . . .
H83C H 0.821342 0.616869 1.034656 0.221 Uiso 1 1 calc R U . . .
N7 N 0.9206(11) 0.5848(8) 1.1230(5) 0.108(4) Uani 1 1 d D . . . .
O21 O 0.874(3) 0.533(3) 1.196(2) 0.42(2) Uani 1 1 d D U . . .
C84 C 0.081(5) 0.445(5) 0.3195(17) 0.65(3) Uani 1 1 d D U . . .
H84 H 0.028065 0.437604 0.277500 0.786 Uiso 1 1 calc R U . . .
C85 C -0.022(2) 0.370(2) 0.372(2) 0.37(3) Uani 1 1 d D . . . .
H85A H -0.082223 0.407043 0.357720 0.552 Uiso 1 1 d R U . . .
H85B H -0.029183 0.327334 0.338670 0.552 Uiso 1 1 d R U . . .
H85C H -0.022663 0.346644 0.416210 0.552 Uiso 1 1 d R U . . .
C86 C 0.1544(19) 0.419(2) 0.4400(9) 0.25(2) Uani 1 1 d D . . . .
H86A H 0.222716 0.397373 0.435755 0.376 Uiso 1 1 d R U . . .
H86B H 0.163916 0.475303 0.452975 0.376 Uiso 1 1 d R U . . .
H86C H 0.131226 0.389543 0.474895 0.376 Uiso 1 1 d R U . . .
N8 N 0.0754(9) 0.4121(8) 0.3777(5) 0.093(3) Uani 1 1 d D . . . .
O22 O 0.164(2) 0.4869(18) 0.3265(13) 0.268(11) Uani 1 1 d D U . . .

loop_
_atom_site_aniso_label
_atom_site_aniso_U_11
_atom_site_aniso_U_22
_atom_site_aniso_U_33
_atom_site_aniso_U_23
_atom_site_aniso_U_13
_atom_site_aniso_U_12
C1 0.099(11) 0.046(8) 0.28(3) -0.001(12) -0.031(13) -0.022(8)
C2 0.045(5) 0.051(6) 0.067(5) -0.001(4) -0.006(4) -0.017(4)
C3 0.054(5) 0.061(7) 0.068(6) -0.008(5) -0.010(4) -0.028(5)
C4 0.043(5) 0.077(8) 0.061(5) -0.017(5) 0.005(4) -0.025(5)
C5 0.044(4) 0.064(6) 0.045(4) -0.013(4) 0.008(3) -0.011(4)
C6 0.034(3) 0.056(5) 0.032(3) -0.006(3) 0.001(2) -0.012(4)
C7 0.042(4) 0.039(5) 0.038(4) -0.004(3) -0.004(3) -0.008(3)
C8 0.048(4) 0.040(5) 0.033(4) -0.005(3) 0.004(3) -0.005(3)
C9 0.039(4) 0.035(4) 0.026(3) 0.000(3) 0.003(3) 0.004(3)
C10 0.033(3) 0.029(4) 0.022(3) 0.001(2) 0.001(2) 0.007(3)
C11 0.049(4) 0.033(4) 0.026(3) 0.002(3) 0.002(3) 0.001(3)
C12 0.056(5) 0.031(4) 0.038(4) 0.001(3) 0.001(3) 0.007(3)
C13 0.055(5) 0.035(5) 0.049(4) 0.003(4) 0.009(3) 0.014(4)
C14 0.038(4) 0.051(5) 0.037(4) -0.002(3) -0.001(3) 0.014(3)
C15 0.049(5) 0.027(4) 0.059(5) -0.002(3) 0.003(4) -0.005(3)
C16 0.046(4) 0.037(4) 0.028(3) -0.003(3) 0.009(3) 0.001(3)
C17 0.052(4) 0.027(4) 0.036(4) 0.000(3) 0.007(3) 0.006(3)
C18 0.061(5) 0.033(4) 0.050(4) -0.006(4) 0.011(4) 0.007(4)
C19 0.047(4) 0.038(4) 0.044(4) -0.004(3) 0.011(3) 0.009(3)
C20 0.036(4) 0.038(4) 0.031(3) 0.000(3) 0.007(3) 0.004(3)
C21 0.038(3) 0.028(4) 0.024(3) -0.003(3) 0.007(2) 0.009(3)
C22 0.036(3) 0.040(4) 0.039(4) -0.002(3) 0.012(3) 0.008(3)
C23 0.036(3) 0.038(4) 0.029(3) -0.002(3) 0.005(3) -0.002(3)
C24 0.032(3) 0.040(4) 0.024(3) 0.010(3) 0.003(2) -0.002(3)
C25 0.041(4) 0.038(4) 0.028(3) 0.001(3) 0.006(3) -0.004(3)
C26 0.045(4) 0.048(5) 0.038(4) 0.005(3) 0.006(3) -0.012(3)
C27 0.043(4) 0.060(6) 0.045(4) 0.005(4) 0.012(3) -0.008(4)
C28 0.038(4) 0.053(5) 0.044(4) -0.007(4) 0.015(3) -0.008(3)
C29 0.113(10) 0.076(9) 0.112(10) 0.014(8) -0.005(8) -0.046(9)
C30 0.048(4) 0.065(6) 0.037(4) -0.010(4) 0.007(3) -0.021(4)
C31 0.052(5) 0.073(7) 0.051(5) -0.012(4) 0.010(4) -0.024(5)
C32 0.037(4) 0.095(9) 0.060(5) -0.018(5) 0.009(4) -0.022(5)
C33 0.033(4) 0.076(7) 0.053(4) -0.012(5) 0.004(3) -0.009(4)
C34 0.025(3) 0.063(5) 0.036(3) -0.014(4) 0.001(2) -0.008(4)
C35 0.041(4) 0.057(5) 0.028(3) -0.006(3) 0.004(3) -0.014(4)
C36 0.034(4) 0.054(5) 0.034(4) -0.011(3) 0.002(3) 0.000(3)
C37 0.034(3) 0.040(4) 0.024(3) -0.001(3) 0.001(2) 0.006(3)
C38 0.034(3) 0.029(4) 0.021(3) 0.000(2) 0.007(2) 0.009(3)
C39 0.051(4) 0.024(4) 0.023(3) 0.000(3) 0.007(3) 0.001(3)
C40 0.051(4) 0.032(4) 0.032(3) 0.002(3) 0.009(3) 0.007(3)
C41 0.058(5) 0.036(5) 0.038(4) 0.004(3) 0.009(3) 0.015(4)
C42 0.042(4) 0.048(5) 0.034(4) 0.002(3) 0.003(3) 0.014(3)
C43 0.046(4) 0.034(5) 0.065(5) -0.001(4) 0.007(4) -0.010(3)
C44 0.040(4) 0.025(4) 0.023(3) -0.003(2) 0.007(2) -0.001(3)
C45 0.049(4) 0.028(4) 0.035(4) -0.004(3) 0.007(3) 0.004(3)
C46 0.050(4) 0.033(4) 0.045(4) -0.004(3) 0.004(3) 0.010(3)
C47 0.038(4) 0.042(5) 0.048(4) -0.004(3) 0.006(3) 0.007(3)
C48 0.028(3) 0.030(4) 0.036(3) -0.003(3) 0.000(3) 0.003(3)
C49 0.036(3) 0.027(4) 0.027(3) -0.006(3) 0.003(2) 0.004(3)
C50 0.034(3) 0.038(4) 0.037(4) -0.003(3) 0.006(3) 0.001(3)
C51 0.032(3) 0.033(4) 0.035(3) 0.002(3) 0.004(3) -0.002(3)
C52 0.029(3) 0.034(4) 0.029(3) -0.001(3) 0.001(2) -0.005(3)
C53 0.039(4) 0.037(4) 0.040(4) 0.001(3) 0.006(3) -0.005(3)
C54 0.042(4) 0.043(5) 0.049(4) 0.002(4) 0.006(3) -0.014(3)
C55 0.035(4) 0.052(5) 0.057(5) 0.000(4) 0.012(3) -0.011(3)
C56 0.036(4) 0.043(5) 0.048(4) 0.000(3) 0.013(3) 0.000(3)
C57 0.046(4) 0.029(4) 0.027(3) 0.001(3) 0.006(3) 0.001(3)
C58 0.061(5) 0.034(4) 0.029(3) 0.007(3) 0.010(3) 0.008(3)
C59 0.058(5) 0.035(4) 0.026(3) 0.004(3) 0.013(3) 0.000(3)
C60 0.056(5) 0.065(6) 0.039(4) -0.005(4) 0.009(3) 0.008(4)
C61 0.057(6) 0.080(8) 0.066(6) 0.002(5) 0.018(4) 0.014(5)
C62 0.082(7) 0.047(6) 0.060(5) -0.008(4) 0.034(5) 0.004(5)
C63 0.094(8) 0.044(6) 0.044(5) -0.011(4) 0.022(5) -0.004(5)
C64 0.066(5) 0.032(4) 0.035(4) 0.002(3) 0.008(3) -0.002(3)
C65 0.097(8) 0.111(10) 0.047(5) 0.023(5) 0.022(5) 0.065(8)
C66 0.043(4) 0.034(4) 0.023(3) -0.004(3) 0.005(3) 0.004(3)
C67 0.054(4) 0.033(4) 0.029(3) 0.007(3) 0.007(3) -0.003(3)
C68 0.080(6) 0.026(4) 0.031(3) 0.003(3) 0.017(3) -0.006(4)
C69 0.112(8) 0.038(5) 0.032(4) -0.002(3) 0.018(4) -0.010(5)
C70 0.141(12) 0.046(6) 0.038(5) -0.012(4) 0.036(6) -0.014(6)
C71 0.128(12) 0.045(6) 0.070(7) 0.008(5) 0.053(8) 0.013(6)
C72 0.093(8) 0.062(7) 0.072(6) 0.005(5) 0.036(6) 0.017(6)
C73 0.077(6) 0.058(6) 0.045(4) -0.003(4) 0.023(4) 0.011(5)
C74 0.068(6) 0.053(5) 0.053(4) 0.003(4) 0.019(4) 0.021(4)
C75 0.067(5) 0.036(5) 0.044(4) -0.007(3) 0.013(4) -0.004(4)
C76 0.129(11) 0.097(10) 0.073(7) -0.047(7) 0.063(7) -0.053(8)
C77 0.072(6) 0.069(7) 0.053(5) -0.007(5) 0.015(4) -0.018(5)
C78 0.056(5) 0.039(5) 0.046(4) -0.005(4) 0.017(4) -0.005(4)
C79 0.074(6) 0.056(6) 0.042(4) -0.009(4) 0.012(4) -0.018(5)
C80 0.099(8) 0.067(7) 0.058(5) -0.018(5) 0.041(5) -0.013(6)
Dy1 0.03533(19) 0.0280(2) 0.02425(19) -0.00234(16) -0.00076(13) -0.00322(17)
Dy2 0.03095(17) 0.0282(2) 0.02363(18) -0.00318(16) 0.00301(12) -0.00313(16)
N1 0.032(3) 0.039(4) 0.026(3) -0.001(2) 0.001(2) -0.001(2)
N2 0.033(3) 0.039(4) 0.029(3) 0.001(2) 0.006(2) 0.000(2)
N3 0.035(3) 0.036(4) 0.029(3) -0.003(2) 0.005(2) -0.002(2)
N4 0.031(3) 0.031(3) 0.030(3) 0.000(2) 0.005(2) -0.001(2)
N5 0.058(4) 0.049(4) 0.047(4) -0.021(3) 0.018(3) -0.008(3)
N6 0.064(4) 0.040(4) 0.038(3) -0.007(3) 0.019(3) -0.003(3)
O1 0.058(4) 0.044(4) 0.128(7) 0.000(4) -0.014(4) -0.017(3)
O2 0.034(3) 0.040(3) 0.058(3) -0.003(2) -0.006(2) -0.012(2)
O3 0.029(2) 0.025(2) 0.026(2) -0.0005(18) 0.0018(16) -0.0009(17)
O4 0.041(3) 0.028(3) 0.038(3) -0.007(2) 0.009(2) -0.003(2)
O5 0.030(2) 0.024(2) 0.030(2) -0.0022(19) 0.0043(15) 0.0022(19)
O6 0.034(2) 0.032(3) 0.0229(19) -0.0015(19) 0.0056(15) -0.002(2)
O7 0.040(3) 0.027(3) 0.038(3) -0.004(2) 0.010(2) -0.005(2)
O8 0.029(2) 0.025(2) 0.033(2) 0.000(2) 0.0035(16) 0.0053(19)
O9 0.031(2) 0.027(2) 0.027(2) -0.0020(18) 0.0029(15) -0.0069(19)
O10 0.067(4) 0.051(4) 0.077(4) -0.005(3) 0.009(3) -0.022(3)
O11 0.031(3) 0.043(3) 0.042(3) -0.002(2) -0.001(2) -0.010(2)
O12 0.029(2) 0.028(2) 0.0203(19) 0.0005(17) 0.0042(15) 0.0004(17)
O13 0.046(3) 0.032(3) 0.028(2) 0.0026(19) 0.0023(18) 0.000(2)
O14 0.050(3) 0.039(3) 0.022(2) 0.0000(19) 0.0075(19) -0.005(2)
O15 0.064(4) 0.078(4) 0.028(2) 0.011(2) 0.006(2) 0.027(3)
O16 0.043(3) 0.031(3) 0.026(2) -0.0004(18) 0.0069(18) -0.006(2)
O17 0.042(3) 0.033(3) 0.026(2) 0.0045(19) 0.0071(18) -0.007(2)
O18 0.050(3) 0.036(3) 0.041(2) 0.007(2) 0.009(2) 0.006(2)
O19 0.121(6) 0.044(4) 0.028(3) -0.010(2) 0.019(3) -0.008(4)
O20 0.087(4) 0.036(3) 0.038(3) -0.014(2) 0.026(3) -0.014(3)
Zn1 0.0316(4) 0.0263(5) 0.0229(4) -0.0011(3) 0.0033(3) -0.0016(3)
Zn2 0.0291(4) 0.0254(5) 0.0246(4) -0.0016(3) 0.0030(3) -0.0012(3)
C81 0.267(16) 0.266(16) 0.266(16) 0.0003(15) 0.072(5) 0.0002(15)
C82 0.190(11) 0.191(11) 0.190(11) 0.000(3) 0.053(4) -0.001(3)
C83 0.17(2) 0.106(13) 0.123(13) -0.011(11) -0.026(13) 0.045(13)
N7 0.145(11) 0.100(10) 0.066(6) -0.006(6) 0.006(6) 0.038(8)
O21 0.42(2) 0.42(2) 0.42(2) 0.000(3) 0.113(7) 0.000(3)
C84 0.65(3) 0.65(3) 0.65(3) 0.0001(15) 0.176(9) 0.0001(15)
C85 0.19(3) 0.31(4) 0.68(8) -0.38(5) 0.25(4) -0.16(3)
C86 0.20(3) 0.44(6) 0.094(14) 0.01(2) 0.019(16) 0.11(3)
N8 0.080(7) 0.099(9) 0.092(7) -0.002(6) 0.009(5) 0.013(6)
O22 0.269(12) 0.268(12) 0.269(12) 0.000(3) 0.072(4) 0.000(3)

loop_
_atom_type_symbol
_atom_type_description
_atom_type_scat_dispersion_real
_atom_type_scat_dispersion_imag
_atom_type_scat_source
C C 0.0181 0.0091 'International Tables Vol C Tables 4.2.6.8 and 6.1.1.4'
H H 0.0000 0.0000 'International Tables Vol C Tables 4.2.6.8 and 6.1.1.4'
Dy Dy -9.8046 9.8477 'International Tables Vol C Tables 4.2.6.8 and 6.1.1.4'
N N 0.0311 0.0180 'International Tables Vol C Tables 4.2.6.8 and 6.1.1.4'
O O 0.0492 0.0322 'International Tables Vol C Tables 4.2.6.8 and 6.1.1.4'
Zn Zn -1.5491 0.6778 'International Tables Vol C Tables 4.2.6.8 and 6.1.1.4'

loop_
_geom_angle_atom_site_label_1
_geom_angle_atom_site_label_2
_geom_angle_atom_site_label_3
_geom_angle
_geom_angle_site_symmetry_1
_geom_angle_site_symmetry_3
_geom_angle_publ_flag
H1A C1 H1B 109.5 . . ?
H1A C1 H1C 109.5 . . ?
H1B C1 H1C 109.5 . . ?
O1 C1 H1A 109.5 . . ?
O1 C1 H1B 109.5 . . ?
O1 C1 H1C 109.5 . . ?
C3 C2 C7 120.8(10) . . ?
O1 C2 C3 124.9(9) . . ?
O1 C2 C7 114.3(8) . . ?
C2 C3 H3 119.4 . . ?
C2 C3 C4 121.2(9) . . ?
C4 C3 H3 119.4 . . ?
C3 C4 H4 120.4 . . ?
C5 C4 C3 119.2(9) . . ?
C5 C4 H4 120.4 . . ?
C4 C5 H5 119.7 . . ?
C4 C5 C6 120.7(10) . . ?
C6 C5 H5 119.7 . . ?
C5 C6 C8 117.0(9) . . ?
C7 C6 C5 120.7(8) . . ?
C7 C6 C8 122.3(7) . . ?
C6 C7 C2 117.3(8) . . ?
O2 C7 C2 119.0(8) . . ?
O2 C7 C6 123.7(7) . . ?
C6 C8 H8 116.2 . . ?
N1 C8 C6 127.7(8) . . ?
N1 C8 H8 116.2 . . ?
C10 C9 N1 117.0(6) . . ?
C14 C9 C10 118.9(7) . . ?
C14 C9 N1 123.8(7) . . ?
C11 C10 C9 119.5(6) . . ?
O3 C10 C9 119.0(6) . . ?
O3 C10 C11 121.4(6) . . ?
C10 C11 H11 119.4 . . ?
C10 C11 C12 121.1(7) . . ?
C12 C11 H11 119.4 . . ?
C11 C12 H12 120.0 . . ?
C13 C12 C11 119.9(8) . . ?
C13 C12 H12 120.0 . . ?
C12 C13 H13 119.7 . . ?
C12 C13 C14 120.7(8) . . ?
C14 C13 H13 119.7 . . ?
C9 C14 H14 120.1 . . ?
C13 C14 C9 119.8(7) . . ?
C13 C14 H14 120.1 . . ?
H15A C15 H15B 109.5 . . ?
H15A C15 H15C 109.5 . . ?
H15B C15 H15C 109.5 . . ?
O4 C15 H15A 109.5 . . ?
O4 C15 H15B 109.5 . . ?
O4 C15 H15C 109.5 . . ?
C17 C16 C21 121.2(7) . . ?
C17 C16 O4 124.9(7) . . ?
O4 C16 C21 113.8(6) . . ?
C16 C17 H17 120.1 . . ?
C16 C17 C18 119.7(8) . . ?
C18 C17 H17 120.1 . . ?
C17 C18 H18 119.9 . . ?
C17 C18 C19 120.2(8) . . ?
C19 C18 H18 119.9 . . ?
C18 C19 H19 119.6 . . ?
C18 C19 C20 120.8(8) . . ?
C20 C19 H19 119.6 . . ?
C19 C20 C22 116.7(7) . . ?
C21 C20 C19 118.0(7) . . ?
C21 C20 C22 125.3(7) . . ?
C16 C21 C20 120.1(7) . . ?
O5 C21 C16 116.3(7) . . ?
O5 C21 C20 123.6(7) . . ?
C20 C22 H22 117.2 . . ?
N2 C22 C20 125.5(7) . . ?
N2 C22 H22 117.2 . . ?
C28 C23 C24 119.5(7) . . ?
C28 C23 N2 125.1(7) . . ?
N2 C23 C24 115.3(6) . . ?
C25 C24 C23 117.7(7) . . ?
O6 C24 C23 119.8(7) . . ?
O6 C24 C25 122.5(7) . . ?
C24 C25 H25 119.0 . . ?
C26 C25 C24 122.1(8) . . ?
C26 C25 H25 119.0 . . ?
C25 C26 H26 120.1 . . ?
C25 C26 C27 119.7(8) . . ?
C27 C26 H26 120.1 . . ?
C26 C27 H27 120.0 . . ?
C28 C27 C26 120.0(8) . . ?
C28 C27 H27 120.0 . . ?
C23 C28 H28 119.5 . . ?
C27 C28 C23 121.0(8) . . ?
C27 C28 H28 119.5 . . ?
H29A C29 H29B 109.5 . . ?
H29A C29 H29C 109.5 . . ?
H29B C29 H29C 109.5 . . ?
O10 C29 H29A 109.5 . . ?
O10 C29 H29B 109.5 . . ?
O10 C29 H29C 109.5 . . ?
C31 C30 C35 120.9(10) . . ?
O10 C30 C31 124.9(9) . . ?
O10 C30 C35 114.2(8) . . ?
C30 C31 H31 119.1 . . ?
C30 C31 C32 121.8(9) . . ?
C32 C31 H31 119.1 . . ?
C31 C32 H32 120.6 . . ?
C33 C32 C31 118.8(9) . . ?
C33 C32 H32 120.6 . . ?
C32 C33 H33 119.3 . . ?
C32 C33 C34 121.4(10) . . ?
C34 C33 H33 119.3 . . ?
C33 C34 C36 117.1(9) . . ?
C35 C34 C33 119.3(9) . . ?
C35 C34 C36 123.6(6) . . ?
C34 C35 C30 117.6(8) . . ?
O11 C35 C30 119.4(8) . . ?
O11 C35 C34 122.9(7) . . ?
C34 C36 H36 116.0 . . ?
N3 C36 C34 127.9(8) . . ?
N3 C36 H36 116.0 . . ?
C38 C37 N3 116.6(6) . . ?
C42 C37 C38 119.1(7) . . ?
C42 C37 N3 124.3(6) . . ?
C39 C38 C37 119.4(6) . . ?
O12 C38 C37 119.4(6) . . ?
O12 C38 C39 121.2(6) . . ?
C38 C39 H39 119.6 . . ?
C38 C39 C40 120.8(7) . . ?
C40 C39 H39 119.6 . . ?
C39 C40 H40 120.2 . . ?
C41 C40 C39 119.5(8) . . ?
C41 C40 H40 120.2 . . ?
C40 C41 H41 119.7 . . ?
C42 C41 C40 120.6(7) . . ?
C42 C41 H41 119.7 . . ?
C37 C42 H42 119.7 . . ?
C41 C42 C37 120.6(7) . . ?
C41 C42 H42 119.7 . . ?
H43A C43 H43B 109.5 . . ?
H43A C43 H43C 109.5 . . ?
H43B C43 H43C 109.5 . . ?
O7 C43 H43A 109.5 . . ?
O7 C43 H43B 109.5 . . ?
O7 C43 H43C 109.5 . . ?
C45 C44 C49 121.6(7) . . ?
C45 C44 O7 125.3(7) . . ?
O7 C44 C49 113.1(6) . . ?
C44 C45 H45 119.9 . . ?
C44 C45 C46 120.2(7) . . ?
C46 C45 H45 119.9 . . ?
C45 C46 H46 120.4 . . ?
C47 C46 C45 119.1(7) . . ?
C47 C46 H46 120.4 . . ?
C46 C47 H47 119.3 . . ?
C46 C47 C48 121.4(7) . . ?
C48 C47 H47 119.3 . . ?
C47 C48 C50 116.8(7) . . ?
C49 C48 C47 120.1(7) . . ?
C49 C48 C50 123.0(6) . . ?
C48 C49 C44 117.6(6) . . ?
O8 C49 C44 116.7(6) . . ?
O8 C49 C48 125.7(7) . . ?
C48 C50 H50 117.3 . . ?
N4 C50 C48 125.4(7) . . ?
N4 C50 H50 117.3 . . ?
C52 C51 N4 114.6(6) . . ?
C56 C51 C52 120.3(7) . . ?
C56 C51 N4 125.0(7) . . ?
C53 C52 C51 118.2(7) . . ?
O9 C52 C51 120.2(6) . . ?
O9 C52 C53 121.5(7) . . ?
C52 C53 H53 119.7 . . ?
C54 C53 C52 120.7(8) . . ?
C54 C53 H53 119.7 . . ?
C53 C54 H54 119.8 . . ?
C53 C54 C55 120.4(8) . . ?
C55 C54 H54 119.8 . . ?
C54 C55 H55 120.4 . . ?
C56 C55 C54 119.2(7) . . ?
C56 C55 H55 120.4 . . ?
C51 C56 H56 119.4 . . ?
C55 C56 C51 121.1(8) . . ?
C55 C56 H56 119.4 . . ?
O13 C57 C58 118.0(6) . . ?
O13 C57 O14 127.5(6) . . ?
O14 C57 C58 114.5(7) . . ?
C57 C58 H58 108.2 . . ?
C59 C58 C57 112.1(6) . . ?
C59 C58 H58 108.2 . . ?
O15 C58 C57 111.8(7) . . ?
O15 C58 H58 108.2 . . ?
O15 C58 C59 108.2(6) . . ?
C60 C59 C58 121.5(7) . . ?
C64 C59 C58 120.6(7) . . ?
C64 C59 C60 117.8(8) . . ?
C59 C60 H60 119.5 . . ?
C61 C60 C59 121.0(8) . . ?
C61 C60 H60 119.5 . . ?
C60 C61 H61 119.4 . . ?
C60 C61 C62 121.3(10) . . ?
C62 C61 H61 119.4 . . ?
C61 C62 H62 120.8 . . ?
C63 C62 C61 118.5(9) . . ?
C63 C62 H62 120.8 . . ?
C62 C63 H63 119.5 . . ?
C62 C63 C64 121.1(8) . . ?
C64 C63 H63 119.5 . . ?
C59 C64 C63 120.3(9) . . ?
C59 C64 H64 119.9 . . ?
C63 C64 H64 119.9 . . ?
H65A C65 H65B 109.5 . . ?
H65A C65 H65C 109.5 . . ?
H65B C65 H65C 109.5 . . ?
O15 C65 H65A 109.5 . . ?
O15 C65 H65B 109.5 . . ?
O15 C65 H65C 109.5 . . ?
O16 C66 C67 114.8(6) . . ?
O17 C66 C67 117.9(7) . . ?
O17 C66 O16 127.4(6) . . ?
C66 C67 H67 108.1 . . ?
C68 C67 C66 112.1(6) . . ?
C68 C67 H67 108.1 . . ?
O18 C67 C66 113.4(6) . . ?
O18 C67 H67 108.1 . . ?
O18 C67 C68 106.9(6) . . ?
C69 C68 C67 119.3(9) . . ?
C73 C68 C67 121.9(7) . . ?
C73 C68 C69 118.5(9) . . ?
C68 C69 H69 120.2 . . ?
C68 C69 C70 119.6(11) . . ?
C70 C69 H69 120.2 . . ?
C69 C70 H70 119.2 . . ?
C71 C70 C69 121.6(10) . . ?
C71 C70 H70 119.2 . . ?
C70 C71 H71 120.2 . . ?
C70 C71 C72 119.7(11) . . ?
C72 C71 H71 120.2 . . ?
C71 C72 H72 120.3 . . ?
C71 C72 C73 119.4(12) . . ?
C73 C72 H72 120.3 . . ?
C68 C73 C72 121.2(9) . . ?
C68 C73 H73 119.4 . . ?
C72 C73 H73 119.4 . . ?
H74A C74 H74B 109.5 . . ?
H74A C74 H74C 109.5 . . ?
H74B C74 H74C 109.5 . . ?
O18 C74 H74A 109.5 . . ?
O18 C74 H74B 109.5 . . ?
O18 C74 H74C 109.5 . . ?
N5 C75 H75 117.7 . . ?
O19 C75 H75 117.7 . . ?
O19 C75 N5 124.6(9) . . ?
H76A C76 H76B 109.5 . . ?
H76A C76 H76C 109.5 . . ?
H76B C76 H76C 109.5 . . ?
N5 C76 H76A 109.5 . . ?
N5 C76 H76B 109.5 . . ?
N5 C76 H76C 109.5 . . ?
H77A C77 H77B 109.5 . . ?
H77A C77 H77C 109.5 . . ?
H77B C77 H77C 109.5 . . ?
N5 C77 H77A 109.5 . . ?
N5 C77 H77B 109.5 . . ?
N5 C77 H77C 109.5 . . ?
N6 C78 H78 118.2 . . ?
O20 C78 H78 118.2 . . ?
O20 C78 N6 123.7(8) . . ?
H79A C79 H79B 109.5 . . ?
H79A C79 H79C 109.5 . . ?
H79B C79 H79C 109.5 . . ?
N6 C79 H79A 109.5 . . ?
N6 C79 H79B 109.5 . . ?
N6 C79 H79C 109.5 . . ?
H80A C80 H80B 109.5 . . ?
H80A C80 H80C 109.5 . . ?
H80B C80 H80C 109.5 . . ?
N6 C80 H80A 109.5 . . ?
N6 C80 H80B 109.5 . . ?
N6 C80 H80C 109.5 . . ?
N1 Dy1 O4 152.65(19) . . ?
N1 Dy1 Zn1 102.89(15) . . ?
O2 Dy1 N1 73.6(2) . . ?
O2 Dy1 O3 136.6(2) . . ?
O2 Dy1 O4 83.45(19) . . ?
O2 Dy1 O5 146.9(2) . . ?
O2 Dy1 O9 85.39(19) . . ?
O2 Dy1 O13 119.18(19) . . ?
O2 Dy1 O19 76.9(3) . . ?
O2 Dy1 Zn1 172.07(17) . . ?
O3 Dy1 N1 67.93(17) . . ?
O3 Dy1 O4 125.38(14) . . ?
O3 Dy1 Zn1 37.27(11) . . ?
O4 Dy1 Zn1 97.85(11) . . ?
O5 Dy1 N1 138.66(19) . . ?
O5 Dy1 O3 71.49(16) . . ?
O5 Dy1 O4 63.52(17) . . ?
O5 Dy1 O9 90.82(14) . . ?
O5 Dy1 O13 81.45(17) . . ?
O5 Dy1 O19 86.9(2) . . ?
O5 Dy1 Zn1 35.80(13) . . ?
O9 Dy1 N1 83.64(17) . . ?
O9 Dy1 O3 71.34(15) . . ?
O9 Dy1 O4 79.75(16) . . ?
O9 Dy1 Zn1 87.15(10) . . ?
O13 Dy1 N1 79.77(19) . . ?
O13 Dy1 O3 73.16(16) . . ?
O13 Dy1 O4 125.43(17) . . ?
O13 Dy1 O9 144.30(17) . . ?
O13 Dy1 O19 71.70(19) . . ?
O13 Dy1 Zn1 66.37(12) . . ?
O19 Dy1 N1 120.8(2) . . ?
O19 Dy1 O3 141.0(2) . . ?
O19 Dy1 O4 66.3(2) . . ?
O19 Dy1 O9 143.01(19) . . ?
O19 Dy1 Zn1 110.8(2) . . ?
N3 Dy2 O7 154.99(19) . . ?
N3 Dy2 Zn2 101.31(15) . . ?
O6 Dy2 N3 84.83(17) . . ?
O6 Dy2 O7 80.22(17) . . ?
O6 Dy2 O12 70.97(15) . . ?
O6 Dy2 Zn2 87.55(11) . . ?
O7 Dy2 Zn2 97.97(11) . . ?
O8 Dy2 N3 137.0(2) . . ?
O8 Dy2 O6 91.08(15) . . ?
O8 Dy2 O7 63.65(17) . . ?
O8 Dy2 O12 70.72(16) . . ?
O8 Dy2 O16 80.02(17) . . ?
O8 Dy2 O20 90.8(2) . . ?
O8 Dy2 Zn2 35.67(13) . . ?
O11 Dy2 N3 74.3(2) . . ?
O11 Dy2 O6 83.76(18) . . ?
O11 Dy2 O7 84.19(19) . . ?
O11 Dy2 O8 147.8(2) . . ?
O11 Dy2 O12 135.38(19) . . ?
O11 Dy2 O16 121.02(18) . . ?
O11 Dy2 O20 75.6(2) . . ?
O11 Dy2 Zn2 170.57(15) . . ?
O12 Dy2 N3 67.49(17) . . ?
O12 Dy2 O7 124.76(14) . . ?
O12 Dy2 Zn2 36.86(10) . . ?
O16 Dy2 N3 78.99(19) . . ?
O16 Dy2 O6 144.42(17) . . ?
O16 Dy2 O7 124.01(17) . . ?
O16 Dy2 O12 73.58(15) . . ?
O16 Dy2 O20 71.61(18) . . ?
O16 Dy2 Zn2 65.25(11) . . ?
O20 Dy2 N3 117.0(2) . . ?
O20 Dy2 O6 143.44(19) . . ?
O20 Dy2 O7 68.10(19) . . ?
O20 Dy2 O12 142.89(18) . . ?
O20 Dy2 Zn2 113.78(16) . . ?
C8 N1 C9 118.8(7) . . ?
C8 N1 Dy1 128.9(6) . . ?
C9 N1 Dy1 112.3(4) . . ?
C22 N2 C23 123.6(7) . . ?
C22 N2 Zn1 127.9(5) . . ?
C23 N2 Zn1 108.4(5) . . ?
C36 N3 C37 119.2(7) . . ?
C36 N3 Dy2 128.0(6) . . ?
C37 N3 Dy2 112.8(4) . . ?
C50 N4 C51 121.9(6) . . ?
C50 N4 Zn2 128.8(5) . . ?
C51 N4 Zn2 109.2(4) . . ?
C75 N5 C76 121.8(8) . . ?
C75 N5 C77 120.6(8) . . ?
C77 N5 C76 117.4(8) . . ?
C78 N6 C79 120.9(7) . . ?
C78 N6 C80 121.8(8) . . ?
C80 N6 C79 117.3(7) . . ?
C2 O1 C1 116.3(10) . . ?
C7 O2 Dy1 143.5(5) . . ?
C10 O3 Dy1 114.8(4) . . ?
C10 O3 Zn1 122.8(4) . . ?
C10 O3 Zn2 117.4(4) . . ?
Zn1 O3 Dy1 99.03(18) . . ?
Zn1 O3 Zn2 98.30(16) . . ?
Zn2 O3 Dy1 100.71(17) . . ?
C15 O4 Dy1 121.9(4) . . ?
C16 O4 C15 117.2(6) . . ?
C16 O4 Dy1 115.5(4) . . ?
C21 O5 Dy1 127.0(4) . . ?
C21 O5 Zn1 128.6(4) . . ?
Zn1 O5 Dy1 104.31(19) . . ?
C24 O6 Dy2 122.7(3) . . ?
C24 O6 Zn1 108.6(4) . . ?
Zn1 O6 Dy2 106.62(19) . . ?
C43 O7 Dy2 121.7(5) . . ?
C44 O7 C43 117.0(6) . . ?
C44 O7 Dy2 115.7(4) . . ?
C49 O8 Dy2 127.3(4) . . ?
C49 O8 Zn2 128.3(4) . . ?
Zn2 O8 Dy2 104.38(19) . . ?
C52 O9 Dy1 123.3(3) . . ?
C52 O9 Zn2 107.9(4) . . ?
Zn2 O9 Dy1 107.35(19) . . ?
C30 O10 C29 118.9(10) . . ?
C35 O11 Dy2 143.2(6) . . ?
C38 O12 Dy2 115.1(4) . . ?
C38 O12 Zn1 117.1(4) . . ?
C38 O12 Zn2 120.9(4) . . ?
Zn1 O12 Dy2 100.58(17) . . ?
Zn2 O12 Dy2 99.35(18) . . ?
Zn2 O12 Zn1 100.32(16) . . ?
C57 O13 Dy1 137.5(4) . . ?
C57 O14 Zn1 124.5(5) . . ?
C58 O15 C65 111.3(7) . . ?
C66 O16 Dy2 140.3(4) . . ?
C66 O17 Zn2 122.6(5) . . ?
C67 O18 C74 111.5(7) . . ?
C75 O19 Dy1 143.1(6) . . ?
C78 O20 Dy2 139.2(6) . . ?
N2 Zn1 Dy1 125.37(18) . . ?
N2 Zn1 O3 168.7(2) . . ?
N2 Zn1 O12 97.81(19) . . ?
N2 Zn1 O14 92.4(2) . . ?
O3 Zn1 Dy1 43.70(13) . . ?
O3 Zn1 O12 81.23(16) . . ?
O5 Zn1 Dy1 39.89(12) . . ?
O5 Zn1 N2 87.0(2) . . ?
O5 Zn1 O3 81.68(18) . . ?
O5 Zn1 O6 160.59(17) . . ?
O5 Zn1 O12 87.26(17) . . ?
O5 Zn1 O14 96.06(19) . . ?
O6 Zn1 Dy1 153.82(13) . . ?
O6 Zn1 N2 80.6(2) . . ?
O6 Zn1 O3 110.16(18) . . ?
O6 Zn1 O12 79.74(16) . . ?
O6 Zn1 O14 99.32(19) . . ?
O12 Zn1 Dy1 92.28(11) . . ?
O14 Zn1 Dy1 84.01(14) . . ?
O14 Zn1 O3 89.33(19) . . ?
O14 Zn1 O12 169.45(19) . . ?
N4 Zn2 Dy2 125.48(17) . . ?
N4 Zn2 O3 96.89(19) . . ?
N4 Zn2 O9 80.2(2) . . ?
N4 Zn2 O12 168.3(2) . . ?
N4 Zn2 O17 94.4(2) . . ?
O3 Zn2 Dy2 91.24(11) . . ?
O8 Zn2 Dy2 39.94(11) . . ?
O8 Zn2 N4 86.9(2) . . ?
O8 Zn2 O3 85.68(17) . . ?
O8 Zn2 O9 158.03(17) . . ?
O8 Zn2 O12 81.53(17) . . ?
O8 Zn2 O17 97.74(18) . . ?
O9 Zn2 Dy2 153.58(13) . . ?
O9 Zn2 O3 78.31(17) . . ?
O9 Zn2 O17 100.95(18) . . ?
O12 Zn2 Dy2 43.79(12) . . ?
O12 Zn2 O3 80.15(15) . . ?
O12 Zn2 O9 110.00(18) . . ?
O12 Zn2 O17 89.32(18) . . ?
O17 Zn2 Dy2 84.45(13) . . ?
O17 Zn2 O3 168.36(19) . . ?
N7 C81 H81 131.6 . . ?
O21 C81 H81 131.6 . . ?
O21 C81 N7 97(3) . . ?
H82A C82 H82B 109.5 . . ?
H82A C82 H82C 109.5 . . ?
H82B C82 H82C 109.5 . . ?
N7 C82 H82A 107.4 . . ?
N7 C82 H82B 100.1 . . ?
N7 C82 H82C 120.3 . . ?
H83A C83 H83B 109.5 . . ?
H83A C83 H83C 109.5 . . ?
H83B C83 H83C 109.5 . . ?
N7 C83 H83A 109.5 . . ?
N7 C83 H83B 109.5 . . ?
N7 C83 H83C 109.5 . . ?
C81 N7 C82 108(2) . . ?
C81 N7 C83 143(2) . . ?
C83 N7 C82 109.0(16) . . ?
N8 C84 H84 123.9 . . ?
O22 C84 H84 123.9 . . ?
O22 C84 N8 112(3) . . ?
H85A C85 H85B 109.5 . . ?
H85A C85 H85C 109.5 . . ?
H85B C85 H85C 109.5 . . ?
N8 C85 H85A 108.4 . . ?
N8 C85 H85B 109.4 . . ?
N8 C85 H85C 110.7 . . ?
H86A C86 H86B 109.5 . . ?
H86A C86 H86C 109.5 . . ?
H86B C86 H86C 109.5 . . ?
N8 C86 H86A 109.6 . . ?
N8 C86 H86B 109.5 . . ?
N8 C86 H86C 109.2 . . ?
C84 N8 C85 113(3) . . ?
C84 N8 C86 125(2) . . ?
C86 N8 C85 121(2) . . ?

loop_
_geom_bond_atom_site_label_1
_geom_bond_atom_site_label_2
_geom_bond_distance
_geom_bond_site_symmetry_2
_geom_bond_publ_flag
C1 H1A 0.9800 . ?
C1 H1B 0.9800 . ?
C1 H1C 0.9800 . ?
C1 O1 1.432(16) . ?
C2 C3 1.371(14) . ?
C2 C7 1.435(12) . ?
C2 O1 1.358(13) . ?
C3 H3 0.9500 . ?
C3 C4 1.391(17) . ?
C4 H4 0.9500 . ?
C4 C5 1.373(14) . ?
C5 H5 0.9500 . ?
C5 C6 1.416(11) . ?
C6 C7 1.392(13) . ?
C6 C8 1.458(12) . ?
C7 O2 1.287(10) . ?
C8 H8 0.9500 . ?
C8 N1 1.289(10) . ?
C9 C10 1.410(10) . ?
C9 C14 1.408(10) . ?
C9 N1 1.420(10) . ?
C10 C11 1.386(11) . ?
C10 O3 1.366(8) . ?
C11 H11 0.9500 . ?
C11 C12 1.391(11) . ?
C12 H12 0.9500 . ?
C12 C13 1.365(12) . ?
C13 H13 0.9500 . ?
C13 C14 1.404(13) . ?
C14 H14 0.9500 . ?
C15 H15A 0.9800 . ?
C15 H15B 0.9800 . ?
C15 H15C 0.9800 . ?
C15 O4 1.434(9) . ?
C16 C17 1.379(11) . ?
C16 C21 1.396(11) . ?
C16 O4 1.382(9) . ?
C17 H17 0.9500 . ?
C17 C18 1.384(12) . ?
C18 H18 0.9500 . ?
C18 C19 1.388(13) . ?
C19 H19 0.9500 . ?
C19 C20 1.420(11) . ?
C20 C21 1.399(10) . ?
C20 C22 1.439(11) . ?
C21 O5 1.332(8) . ?
C22 H22 0.9500 . ?
C22 N2 1.296(10) . ?
C23 C24 1.425(11) . ?
C23 C28 1.398(11) . ?
C23 N2 1.408(10) . ?
C24 C25 1.393(11) . ?
C24 O6 1.341(8) . ?
C25 H25 0.9500 . ?
C25 C26 1.383(11) . ?
C26 H26 0.9500 . ?
C26 C27 1.387(13) . ?
C27 H27 0.9500 . ?
C27 C28 1.380(12) . ?
C28 H28 0.9500 . ?
C29 H29A 0.9800 . ?
C29 H29B 0.9800 . ?
C29 H29C 0.9800 . ?
C29 O10 1.413(14) . ?
C30 C31 1.370(13) . ?
C30 C35 1.429(12) . ?
C30 O10 1.367(13) . ?
C31 H31 0.9500 . ?
C31 C32 1.394(17) . ?
C32 H32 0.9500 . ?
C32 C33 1.362(15) . ?
C33 H33 0.9500 . ?
C33 C34 1.440(10) . ?
C34 C35 1.403(13) . ?
C34 C36 1.445(13) . ?
C35 O11 1.281(10) . ?
C36 H36 0.9500 . ?
C36 N3 1.296(10) . ?
C37 C38 1.408(9) . ?
C37 C42 1.396(10) . ?
C37 N3 1.416(10) . ?
C38 C39 1.378(10) . ?
C38 O12 1.375(8) . ?
C39 H39 0.9500 . ?
C39 C40 1.394(10) . ?
C40 H40 0.9500 . ?
C40 C41 1.377(12) . ?
C41 H41 0.9500 . ?
C41 C42 1.371(13) . ?
C42 H42 0.9500 . ?
C43 H43A 0.9800 . ?
C43 H43B 0.9800 . ?
C43 H43C 0.9800 . ?
C43 O7 1.431(9) . ?
C44 C45 1.380(10) . ?
C44 C49 1.426(10) . ?
C44 O7 1.386(9) . ?
C45 H45 0.9500 . ?
C45 C46 1.388(12) . ?
C46 H46 0.9500 . ?
C46 C47 1.383(12) . ?
C47 H47 0.9500 . ?
C47 C48 1.410(11) . ?
C48 C49 1.388(10) . ?
C48 C50 1.480(11) . ?
C49 O8 1.315(8) . ?
C50 H50 0.9500 . ?
C50 N4 1.282(10) . ?
C51 C52 1.416(11) . ?
C51 C56 1.394(11) . ?
C51 N4 1.417(9) . ?
C52 C53 1.400(10) . ?
C52 O9 1.344(8) . ?
C53 H53 0.9500 . ?
C53 C54 1.398(11) . ?
C54 H54 0.9500 . ?
C54 C55 1.404(13) . ?
C55 H55 0.9500 . ?
C55 C56 1.378(12) . ?
C56 H56 0.9500 . ?
C57 C58 1.550(10) . ?
C57 O13 1.245(9) . ?
C57 O14 1.267(9) . ?
C58 H58 1.0000 . ?
C58 C59 1.504(11) . ?
C58 O15 1.400(10) . ?
C59 C60 1.392(12) . ?
C59 C64 1.387(11) . ?
C60 H60 0.9500 . ?
C60 C61 1.375(14) . ?
C61 H61 0.9500 . ?
C61 C62 1.378(15) . ?
C62 H62 0.9500 . ?
C62 C63 1.368(16) . ?
C63 H63 0.9500 . ?
C63 C64 1.402(14) . ?
C64 H64 0.9500 . ?
C65 H65A 0.9800 . ?
C65 H65B 0.9800 . ?
C65 H65C 0.9800 . ?
C65 O15 1.433(12) . ?
C66 C67 1.547(9) . ?
C66 O16 1.255(9) . ?
C66 O17 1.255(8) . ?
C67 H67 1.0000 . ?
C67 C68 1.529(12) . ?
C67 O18 1.413(9) . ?
C68 C69 1.393(11) . ?
C68 C73 1.372(14) . ?
C69 H69 0.9500 . ?
C69 C70 1.393(17) . ?
C70 H70 0.9500 . ?
C70 C71 1.352(19) . ?
C71 H71 0.9500 . ?
C71 C72 1.376(17) . ?
C72 H72 0.9500 . ?
C72 C73 1.406(14) . ?
C73 H73 0.9500 . ?
C74 H74A 0.9800 . ?
C74 H74B 0.9800 . ?
C74 H74C 0.9800 . ?
C74 O18 1.416(10) . ?
C75 H75 0.9500 . ?
C75 N5 1.316(11) . ?
C75 O19 1.214(11) . ?
C76 H76A 0.9800 . ?
C76 H76B 0.9800 . ?
C76 H76C 0.9800 . ?
C76 N5 1.446(13) . ?
C77 H77A 0.9800 . ?
C77 H77B 0.9800 . ?
C77 H77C 0.9800 . ?
C77 N5 1.444(13) . ?
C78 H78 0.9500 . ?
C78 N6 1.315(11) . ?
C78 O20 1.238(10) . ?
C79 H79A 0.9800 . ?
C79 H79B 0.9800 . ?
C79 H79C 0.9800 . ?
C79 N6 1.452(12) . ?
C80 H80A 0.9800 . ?
C80 H80B 0.9800 . ?
C80 H80C 0.9800 . ?
C80 N6 1.440(12) . ?
Dy1 N1 2.479(6) . ?
Dy1 O2 2.188(5) . ?
Dy1 O3 2.392(5) . ?
Dy1 O4 2.550(5) . ?
Dy1 O5 2.263(4) . ?
Dy1 O9 2.387(4) . ?
Dy1 O13 2.377(5) . ?
Dy1 O19 2.377(6) . ?
Dy1 Zn1 3.4189(9) . ?
Dy2 N3 2.485(6) . ?
Dy2 O6 2.384(4) . ?
Dy2 O7 2.563(5) . ?
Dy2 O8 2.275(4) . ?
Dy2 O11 2.195(5) . ?
Dy2 O12 2.407(5) . ?
Dy2 O16 2.340(5) . ?
Dy2 O20 2.355(5) . ?
Dy2 Zn2 3.4326(9) . ?
N2 Zn1 2.085(6) . ?
N4 Zn2 2.070(6) . ?
O3 Zn1 2.096(4) . ?
O3 Zn2 2.307(4) . ?
O5 Zn1 2.064(5) . ?
O6 Zn1 2.082(5) . ?
O8 Zn2 2.067(5) . ?
O9 Zn2 2.099(4) . ?
O12 Zn1 2.252(4) . ?
O12 Zn2 2.087(4) . ?
O14 Zn1 2.088(4) . ?
O17 Zn2 2.105(4) . ?
C81 H81 0.9500 . ?
C81 N7 1.334(14) . ?
C81 O21 1.280(14) . ?
C82 H82A 0.9801 . ?
C82 H82B 0.9800 . ?
C82 H82C 0.9801 . ?
C82 N7 1.466(13) . ?
C83 H83A 0.9800 . ?
C83 H83B 0.9800 . ?
C83 H83C 0.9800 . ?
C83 N7 1.434(12) . ?
C84 H84 0.9500 . ?
C84 N8 1.333(14) . ?
C84 O22 1.257(14) . ?
C85 H85A 0.9800 . ?
C85 H85B 0.9800 . ?
C85 H85C 0.9799 . ?
C85 N8 1.423(13) . ?
C86 H86A 0.9800 . ?
C86 H86B 0.9800 . ?
C86 H86C 0.9799 . ?
C86 N8 1.407(13) . ?

loop_
_geom_torsion_atom_site_label_1
_geom_torsion_atom_site_label_2
_geom_torsion_atom_site_label_3
_geom_torsion_atom_site_label_4
_geom_torsion
_geom_torsion_site_symmetry_1
_geom_torsion_site_symmetry_2
_geom_torsion_site_symmetry_3
_geom_torsion_site_symmetry_4
_geom_torsion_publ_flag
C2 C3 C4 C5 1.4(16) . . . . ?
C2 C7 O2 Dy1 178.6(7) . . . . ?
C3 C2 C7 C6 -2.1(14) . . . . ?
C3 C2 C7 O2 177.9(9) . . . . ?
C3 C2 O1 C1 8.8(19) . . . . ?
C3 C4 C5 C6 -2.7(14) . . . . ?
C4 C5 C6 C7 1.5(12) . . . . ?
C4 C5 C6 C8 179.6(8) . . . . ?
C5 C6 C7 C2 0.9(12) . . . . ?
C5 C6 C7 O2 -179.2(7) . . . . ?
C5 C6 C8 N1 176.1(7) . . . . ?
C6 C7 O2 Dy1 -1.3(14) . . . . ?
C6 C8 N1 C9 -175.6(7) . . . . ?
C6 C8 N1 Dy1 6.5(11) . . . . ?
C7 C2 C3 C4 1.0(16) . . . . ?
C7 C2 O1 C1 -169.7(14) . . . . ?
C7 C6 C8 N1 -5.9(12) . . . . ?
C8 C6 C7 C2 -177.1(8) . . . . ?
C8 C6 C7 O2 2.9(12) . . . . ?
C9 C10 C11 C12 -1.1(11) . . . . ?
C9 C10 O3 Dy1 -27.9(7) . . . . ?
C9 C10 O3 Zn1 -148.1(5) . . . . ?
C9 C10 O3 Zn2 90.1(6) . . . . ?
C10 C9 C14 C13 1.3(11) . . . . ?
C10 C9 N1 C8 -161.1(7) . . . . ?
C10 C9 N1 Dy1 17.2(7) . . . . ?
C10 C11 C12 C13 1.4(12) . . . . ?
C11 C10 O3 Dy1 153.1(5) . . . . ?
C11 C10 O3 Zn1 33.0(8) . . . . ?
C11 C10 O3 Zn2 -88.9(7) . . . . ?
C11 C12 C13 C14 -0.3(13) . . . . ?
C12 C13 C14 C9 -1.0(13) . . . . ?
C14 C9 C10 C11 -0.2(10) . . . . ?
C14 C9 C10 O3 -179.2(6) . . . . ?
C14 C9 N1 C8 24.8(11) . . . . ?
C14 C9 N1 Dy1 -157.0(6) . . . . ?
C16 C17 C18 C19 0.6(12) . . . . ?
C16 C21 O5 Dy1 15.4(8) . . . . ?
C16 C21 O5 Zn1 -163.4(4) . . . . ?
C17 C16 C21 C20 0.4(10) . . . . ?
C17 C16 C21 O5 179.7(6) . . . . ?
C17 C16 O4 C15 12.9(10) . . . . ?
C17 C16 O4 Dy1 167.4(6) . . . . ?
C17 C18 C19 C20 -1.6(12) . . . . ?
C18 C19 C20 C21 1.9(11) . . . . ?
C18 C19 C20 C22 -176.1(7) . . . . ?
C19 C20 C21 C16 -1.3(10) . . . . ?
C19 C20 C21 O5 179.5(6) . . . . ?
C19 C20 C22 N2 172.5(7) . . . . ?
C20 C21 O5 Dy1 -165.4(5) . . . . ?
C20 C21 O5 Zn1 15.8(9) . . . . ?
C20 C22 N2 C23 -179.3(6) . . . . ?
C20 C22 N2 Zn1 -0.4(11) . . . . ?
C21 C16 C17 C18 0.0(11) . . . . ?
C21 C16 O4 C15 -169.9(6) . . . . ?
C21 C16 O4 Dy1 -15.4(7) . . . . ?
C21 C20 C22 N2 -5.3(11) . . . . ?
C22 C20 C21 C16 176.5(6) . . . . ?
C22 C20 C21 O5 -2.7(10) . . . . ?
C23 C24 C25 C26 -1.9(10) . . . . ?
C23 C24 O6 Dy2 -105.4(6) . . . . ?
C23 C24 O6 Zn1 19.6(6) . . . . ?
C24 C23 C28 C27 -0.2(11) . . . . ?
C24 C23 N2 C22 160.4(6) . . . . ?
C24 C23 N2 Zn1 -18.7(7) . . . . ?
C24 C25 C26 C27 0.8(11) . . . . ?
C25 C24 O6 Dy2 74.6(7) . . . . ?
C25 C24 O6 Zn1 -160.3(5) . . . . ?
C25 C26 C27 C28 0.6(11) . . . . ?
C26 C27 C28 C23 -0.9(12) . . . . ?
C28 C23 C24 C25 1.6(10) . . . . ?
C28 C23 C24 O6 -178.4(6) . . . . ?
C28 C23 N2 C22 -21.9(11) . . . . ?
C28 C23 N2 Zn1 158.9(6) . . . . ?
C30 C31 C32 C33 -1.0(15) . . . . ?
C30 C35 O11 Dy2 -178.9(6) . . . . ?
C31 C30 C35 C34 3.4(12) . . . . ?
C31 C30 C35 O11 -178.7(8) . . . . ?
C31 C30 O10 C29 -8.5(14) . . . . ?
C31 C32 C33 C34 0.5(14) . . . . ?
C32 C33 C34 C35 1.9(12) . . . . ?
C32 C33 C34 C36 -177.8(8) . . . . ?
C33 C34 C35 C30 -3.8(11) . . . . ?
C33 C34 C35 O11 178.5(7) . . . . ?
C33 C34 C36 N3 -175.9(8) . . . . ?
C34 C35 O11 Dy2 -1.2(13) . . . . ?
C34 C36 N3 C37 177.5(7) . . . . ?
C34 C36 N3 Dy2 -3.9(11) . . . . ?
C35 C30 C31 C32 -1.1(14) . . . . ?
C35 C30 O10 C29 171.5(10) . . . . ?
C35 C34 C36 N3 4.5(12) . . . . ?
C36 C34 C35 C30 175.9(7) . . . . ?
C36 C34 C35 O11 -1.9(11) . . . . ?
C37 C38 C39 C40 1.2(10) . . . . ?
C37 C38 O12 Dy2 23.9(7) . . . . ?
C37 C38 O12 Zn1 -94.0(6) . . . . ?
C37 C38 O12 Zn2 143.2(5) . . . . ?
C38 C37 C42 C41 -0.7(11) . . . . ?
C38 C37 N3 C36 157.8(7) . . . . ?
C38 C37 N3 Dy2 -20.9(7) . . . . ?
C38 C39 C40 C41 -1.3(11) . . . . ?
C39 C38 O12 Dy2 -155.8(5) . . . . ?
C39 C38 O12 Zn1 86.3(7) . . . . ?
C39 C38 O12 Zn2 -36.5(7) . . . . ?
C39 C40 C41 C42 0.3(12) . . . . ?
C40 C41 C42 C37 0.7(12) . . . . ?
C42 C37 C38 C39 -0.2(10) . . . . ?
C42 C37 C38 O12 -179.9(6) . . . . ?
C42 C37 N3 C36 -23.5(11) . . . . ?
C42 C37 N3 Dy2 157.7(6) . . . . ?
C44 C45 C46 C47 -0.4(11) . . . . ?
C44 C49 O8 Dy2 -15.1(8) . . . . ?
C44 C49 O8 Zn2 164.0(4) . . . . ?
C45 C44 C49 C48 -1.3(10) . . . . ?
C45 C44 C49 O8 179.3(6) . . . . ?
C45 C44 O7 C43 -12.6(10) . . . . ?
C45 C44 O7 Dy2 -166.7(5) . . . . ?
C45 C46 C47 C48 -0.5(12) . . . . ?
C46 C47 C48 C49 0.5(11) . . . . ?
C46 C47 C48 C50 177.2(7) . . . . ?
C47 C48 C49 C44 0.4(10) . . . . ?
C47 C48 C49 O8 179.8(6) . . . . ?
C47 C48 C50 N4 -172.1(7) . . . . ?
C48 C49 O8 Dy2 165.5(5) . . . . ?
C48 C49 O8 Zn2 -15.4(9) . . . . ?
C48 C50 N4 C51 177.5(6) . . . . ?
C48 C50 N4 Zn2 0.7(10) . . . . ?
C49 C44 C45 C46 1.3(10) . . . . ?
C49 C44 O7 C43 168.7(6) . . . . ?
C49 C44 O7 Dy2 14.6(6) . . . . ?
C49 C48 C50 N4 4.5(11) . . . . ?
C50 C48 C49 C44 -176.1(6) . . . . ?
C50 C48 C49 O8 3.2(11) . . . . ?
C51 C52 C53 C54 1.9(10) . . . . ?
C51 C52 O9 Dy1 104.9(6) . . . . ?
C51 C52 O9 Zn2 -21.1(7) . . . . ?
C52 C51 C56 C55 1.3(11) . . . . ?
C52 C51 N4 C50 -158.6(6) . . . . ?
C52 C51 N4 Zn2 18.7(7) . . . . ?
C52 C53 C54 C55 0.1(12) . . . . ?
C53 C52 O9 Dy1 -73.3(7) . . . . ?
C53 C52 O9 Zn2 160.7(5) . . . . ?
C53 C54 C55 C56 -1.5(12) . . . . ?
C54 C55 C56 C51 0.8(12) . . . . ?
C56 C51 C52 C53 -2.6(10) . . . . ?
C56 C51 C52 O9 179.1(6) . . . . ?
C56 C51 N4 C50 24.4(10) . . . . ?
C56 C51 N4 Zn2 -158.3(6) . . . . ?
C57 C58 C59 C60 54.4(11) . . . . ?
C57 C58 C59 C64 -128.5(8) . . . . ?
C57 C58 O15 C65 -71.3(9) . . . . ?
C58 C57 O13 Dy1 -173.9(5) . . . . ?
C58 C57 O14 Zn1 178.6(5) . . . . ?
C58 C59 C60 C61 174.9(9) . . . . ?
C58 C59 C64 C63 -175.1(8) . . . . ?
C59 C58 O15 C65 164.8(8) . . . . ?
C59 C60 C61 C62 0.6(18) . . . . ?
C60 C59 C64 C63 2.1(13) . . . . ?
C60 C61 C62 C63 1.2(18) . . . . ?
C61 C62 C63 C64 -1.4(17) . . . . ?
C62 C63 C64 C59 -0.3(15) . . . . ?
C64 C59 C60 C61 -2.3(15) . . . . ?
C66 C67 C68 C69 139.2(8) . . . . ?
C66 C67 C68 C73 -47.1(11) . . . . ?
C66 C67 O18 C74 -78.7(8) . . . . ?
C67 C66 O16 Dy2 176.8(5) . . . . ?
C67 C66 O17 Zn2 -176.1(5) . . . . ?
C67 C68 C69 C70 172.4(8) . . . . ?
C67 C68 C73 C72 -171.4(9) . . . . ?
C68 C67 O18 C74 157.3(6) . . . . ?
C68 C69 C70 C71 -0.7(16) . . . . ?
C69 C68 C73 C72 2.3(15) . . . . ?
C69 C70 C71 C72 2.1(18) . . . . ?
C70 C71 C72 C73 -1.3(18) . . . . ?
C71 C72 C73 C68 -1.0(17) . . . . ?
C73 C68 C69 C70 -1.5(13) . . . . ?
N1 C9 C10 C11 -174.6(6) . . . . ?
N1 C9 C10 O3 6.4(9) . . . . ?
N1 C9 C14 C13 175.3(7) . . . . ?
N2 C23 C24 C25 179.4(6) . . . . ?
N2 C23 C24 O6 -0.6(9) . . . . ?
N2 C23 C28 C27 -177.8(7) . . . . ?
N3 C37 C38 C39 178.5(6) . . . . ?
N3 C37 C38 O12 -1.2(9) . . . . ?
N3 C37 C42 C41 -179.3(7) . . . . ?
N4 C51 C52 C53 -179.8(6) . . . . ?
N4 C51 C52 O9 1.9(9) . . . . ?
N4 C51 C56 C55 178.2(7) . . . . ?
N5 C75 O19 Dy1 141.8(9) . . . . ?
N6 C78 O20 Dy2 -165.8(6) . . . . ?
O1 C2 C3 C4 -177.5(11) . . . . ?
O1 C2 C7 C6 176.5(9) . . . . ?
O1 C2 C7 O2 -3.5(13) . . . . ?
O3 C10 C11 C12 177.8(7) . . . . ?
O4 C16 C17 C18 176.9(7) . . . . ?
O4 C16 C21 C20 -176.9(6) . . . . ?
O4 C16 C21 O5 2.4(9) . . . . ?
O6 C24 C25 C26 178.1(6) . . . . ?
O7 C44 C45 C46 -177.3(6) . . . . ?
O7 C44 C49 C48 177.5(6) . . . . ?
O7 C44 C49 O8 -2.0(8) . . . . ?
O9 C52 C53 C54 -179.8(6) . . . . ?
O10 C30 C31 C32 178.9(9) . . . . ?
O10 C30 C35 C34 -176.5(7) . . . . ?
O10 C30 C35 O11 1.3(11) . . . . ?
O12 C38 C39 C40 -179.1(6) . . . . ?
O13 C57 C58 C59 91.2(9) . . . . ?
O13 C57 C58 O15 -30.5(10) . . . . ?
O13 C57 O14 Zn1 0.7(11) . . . . ?
O14 C57 C58 C59 -86.9(8) . . . . ?
O14 C57 C58 O15 151.3(7) . . . . ?
O14 C57 O13 Dy1 3.9(13) . . . . ?
O15 C58 C59 C60 178.1(8) . . . . ?
O15 C58 C59 C64 -4.7(10) . . . . ?
O16 C66 C67 C68 -94.9(8) . . . . ?
O16 C66 C67 O18 144.0(7) . . . . ?
O16 C66 O17 Zn2 4.1(11) . . . . ?
O17 C66 C67 C68 85.3(8) . . . . ?
O17 C66 C67 O18 -35.8(10) . . . . ?
O17 C66 O16 Dy2 -3.4(13) . . . . ?
O18 C67 C68 C69 -96.0(8) . . . . ?
O18 C67 C68 C73 77.7(9) . . . . ?
O19 C75 N5 C76 -178.0(12) . . . . ?
O19 C75 N5 C77 -1.6(15) . . . . ?
O20 C78 N6 C79 -2.4(14) . . . . ?
O20 C78 N6 C80 -178.5(10) . . . . ?
O21 C81 N7 C82 166(3) . . . . ?
O21 C81 N7 C83 -25(6) . . . . ?
O22 C84 N8 C85 175(6) . . . . ?
O22 C84 N8 C86 -3(11) . . . . ?
